data_1562690
loop_
_publ_author_name
'Fang, Shuai'
'Li, Errui'
'Zhu, Dingsheng'
'Wu, Guangcheng'
'Zhang, Qinhao'
'Lin, Chuhao'
'Huang, Feihe'
'Li, Hao'

_publ_section_title
;
 A water-soluble naphthalenediimide-containing hexacationic cage.
;
_journal_issue 49
_journal_name_full 'Chemical communications (Cambridge, England)'
_journal_page_first 6074
_journal_page_last 6077
_journal_paper_doi 10.1039/d1cc02242c
_journal_volume 57
_journal_year 2021
_chemical_formula_moiety
'11.5(Br), H2 O, C90 H53 N12 O12, C9 H6 Br0.5 O4, 3(C9 H6 O4), C90 H55 N12 O12, C9 H5 O4, C8 H8 O3, O'
_chemical_formula_sum 'C233 H147 Br12 N24 O49'
_chemical_formula_weight 5025.66
_space_group_crystal_system triclinic
_space_group_IT_number 2
_space_group_name_Hall '-P 1'
_space_group_name_H-M_alt 'P -1'
_atom_sites_solution_hydrogens mixed
_atom_sites_solution_primary dual
_audit_creation_date 2020-09-11
_audit_creation_method
;
Olex2 1.2
(compiled 2018.05.29 svn.r3508 for OlexSys, GUI svn.r5506)
;
_audit_update_record
;
2021-04-09 deposited with the CCDC.	2021-05-18 downloaded from the CCDC.
;
_cell_angle_alpha 99.495(9)
_cell_angle_beta 108.239(7)
_cell_angle_gamma 105.860(7)
_cell_formula_units_Z 2
_cell_length_a 21.620(3)
_cell_length_b 25.189(3)
_cell_length_c 26.682(3)
_cell_measurement_reflns_used 9639
_cell_measurement_temperature 173(2)
_cell_measurement_theta_max 55.05
_cell_measurement_theta_min 2.80
_cell_volume 12767(3)
_computing_cell_refinement 'SAINT v8.37A (Bruker, 2015)'
_computing_data_reduction 'SAINT v8.37A (Bruker, 2015)'
_computing_molecular_graphics 'Olex2 (Dolomanov et al., 2009)'
_computing_publication_material 'Olex2 (Dolomanov et al., 2009)'
_computing_structure_refinement 'ShelXL (Sheldrick, 2015)'
_computing_structure_solution 'ShelXT (Sheldrick, 2015)'
_diffrn_ambient_temperature 173.0
_diffrn_measured_fraction_theta_full 0.994
_diffrn_measured_fraction_theta_max 0.987
_diffrn_measurement_device_type 'Bruker APEX-II CCD'
_diffrn_measurement_method '\f and \w scans'
_diffrn_radiation_type GaK\a
_diffrn_radiation_wavelength 1.34139
_diffrn_reflns_av_R_equivalents 0.0968
_diffrn_reflns_av_unetI/netI 0.0596
_diffrn_reflns_Laue_measured_fraction_full 0.994
_diffrn_reflns_Laue_measured_fraction_max 0.987
_diffrn_reflns_number 48401
_diffrn_reflns_point_group_measured_fraction_full 0.994
_diffrn_reflns_point_group_measured_fraction_max 0.987
_diffrn_reflns_theta_full 53.594
_diffrn_reflns_theta_max 55.173
_diffrn_reflns_theta_min 2.770
_diffrn_standards_number 0
_exptl_absorpt_coefficient_mu 1.943
_exptl_absorpt_correction_T_max 0.7508
_exptl_absorpt_correction_T_min 0.5077
_exptl_absorpt_correction_type multi-scan
_exptl_absorpt_process_details
;
 TWINABS-2012/1 (Bruker,2012) was used for absorption correction.

Final HKLF 4 output contains 235487 reflections, Rint = 0.0968
 (86795 with I > 3sig(I), Rint = 0.0790)
;
_exptl_crystal_colour red
_exptl_crystal_colour_primary red
_exptl_crystal_density_diffrn 1.307
_exptl_crystal_description block
_exptl_crystal_F_000 5050
_exptl_crystal_size_max 0.06
_exptl_crystal_size_mid 0.06
_exptl_crystal_size_min 0.05
_refine_diff_density_max 1.849
_refine_diff_density_min -1.323
_refine_diff_density_rms 0.123
_refine_ls_extinction_method none
_refine_ls_goodness_of_fit_ref 1.007
_refine_ls_hydrogen_treatment constr
_refine_ls_matrix_type fullcycle
_refine_ls_number_parameters 2903
_refine_ls_number_reflns 48401
_refine_ls_number_restraints 221
_refine_ls_restrained_S_all 1.015
_refine_ls_R_factor_all 0.1836
_refine_ls_R_factor_gt 0.1431
_refine_ls_shift/su_max 0.056
_refine_ls_shift/su_mean 0.001
_refine_ls_structure_factor_coef Fsqd
_refine_ls_weighting_details 'w=1/[\s^2^(Fo^2^)+(0.0500P)^2^+100.0000P] where P=(Fo^2^+2Fc^2^)/3'
_refine_ls_weighting_scheme calc
_refine_ls_wR_factor_gt 0.3051
_refine_ls_wR_factor_ref 0.3198
_reflns_Friedel_coverage 0.000
_reflns_number_gt 25854
_reflns_number_total 48401
_reflns_threshold_expression 'I > 2\s(I)'
_cod_data_source_file d1cc02242c2.cif
_cod_data_source_block 200909fs_1_0m
_cod_depositor_comments 'Adding full bibliography for 1562686--1562691.cif.'
_cod_original_cell_volume 12766(3)
_cod_database_code 1562690
_shelx_shelxl_version_number 2017/1
_shelx_space_group_comment
;
The symmetry employed for this shelxl refinement is uniquely defined
by the following loop, which should always be used as a source of
symmetry information in preference to the above space-group names.
They are only intended as comments.
;
_shelx_estimated_absorpt_t_max 0.909
_shelx_estimated_absorpt_t_min 0.892
_olex2_refinement_description
;
1. Fixed Uiso
 At 1.2 times of:
  All C(H) groups, All C(H,H) groups
 At 1.5 times of:
  All C(H,H,H) groups, All O(H) groups, All O(H,H) groups
2. Restrained distances
 O50S-C50S
 1.2 with sigma of 0.02
 O53S-C56S
 1.2 with sigma of 0.02
 O52S-C52S
 1.4 with sigma of 0.02
 H51S-H115
 2 with sigma of 0.02
 H12S-H102
 2 with sigma of 0.02
 H22S-H55S_$1
 2 with sigma of 0.01
 C57S-O53S \\sim O53S-C55S
 with sigma of 0.02
 C51S-O50S \\sim O50S-O51S
 with sigma of 0.02
 C53S-O52S \\sim O52S-C51S
 with sigma of 0.02
3. Restrained planarity
 O53S, C55S, C56S, C57S
 with sigma of 0.1
 O50S, O51S, C50S, C51S
 with sigma of 0.1
4. Uiso/Uaniso restraints and constraints
O20S \\sim C22S \\sim C27S \\sim C26S \\sim C25S \\sim C24S \\sim C23S \\sim
C28S: within 2A with sigma of 0.01 and sigma for terminal atoms of 0.02
O51S \\sim C50S \\sim C51S \\sim C53S \\sim C54S \\sim C55S \\sim C56S \\sim
C57S \\sim C58S: within 2A with sigma of 0.01 and sigma for terminal atoms of
0.02
O50S \\sim O51S \\sim O53S \\sim C50S \\sim C51S \\sim C53S \\sim C54S \\sim
C55S \\sim C56S \\sim C57S \\sim C58S: within 2A with sigma of 0.01 and sigma
for terminal atoms of 0.02
O52S \\sim C52S: within 2A with sigma of 0.01 and sigma for terminal atoms of
0.02
C50S \\sim O51S \\sim C58S \\sim C57S \\sim C56S \\sim C55S \\sim C54S \\sim
C53S \\sim C52S \\sim C51S \\sim O52S \\sim O50S \\sim O53S: within 2A with
sigma of 0.01 and sigma for terminal atoms of 0.02
Uanis(O53S) \\sim Ueq, Uanis(O50S) \\sim Ueq, Uanis(C50S) \\sim Ueq,
Uanis(O51S) \\sim Ueq, Uanis(C51S) \\sim Ueq, Uanis(C58S) \\sim Ueq,
Uanis(C52S) \\sim Ueq, Uanis(C53S) \\sim Ueq, Uanis(C57S) \\sim Ueq,
Uanis(O52S) \\sim Ueq, Uanis(C54S) \\sim Ueq, Uanis(C56S) \\sim Ueq,
Uanis(C55S) \\sim Ueq, : with sigma of 0.005 and sigma for terminal atoms of
0.01
5. Others
 Fixed Sof: Br4(0.5) Br6(0.5) Br8(0.5) Br9(0.5) Br10(0.5) Br0A(0.5) Br00(0.5)
 Br11(0.5) Br12(0.5) Br02(0.5) Br13(0.5) Br07(0.5) Br15(0.5)
6.a Free rotating group:
 O00Z(H00A,H00B)
6.b :
 C52S(O51S,C50S,C51S,C53S,C54S,C55S,C56S,C57S,C58S)
6.c Secondary CH2 refined with riding coordinates:
 C32(H32A,H32B), C39(H39A,H39B), C64(H64A,H64B), C65(H65A,H65B), C90(H90A,
 H90B), C97(H97A,H97B), C122(H12A,H12B), C129(H12C,H12D), C156(H15A,H15B),
 C157(H15C,H15D), C182(H18A,H18B)
6.d Aromatic/amide H refined with riding coordinates:
 C0AA(H0AA), C2(H2), C4(H4), C6(H6), C7(H7), C8(H8), C9(H9), C10(H10),
 C12(H12), C15(H15), C16(H16), C22(H22), C28(H28), C29(H29), C30(H30), C31(H31),
  C34(H34), C36(H36), C38(H38), C40(H40), C41(H41), C42(H42), C44(H44),
 C47(H47), C48(H48), C53(H53), C54(H54), C60(H60), C61(H61), C62(H62), C63(H63),
  C66(H66), C67(H67), C68(H68), C70(H70), C73(H73), C74(H74), C79(H79),
 C80(H80), C86(H86), C87(H87), C88(H88), C89(H89), C2S(H2S), C5S(H5S), C6S(H6S),
  C8S(H8S), C11S(H11S), C14S(H14S), C15S(H15S), C17S(H17S), C92(H92), C94(H94),
 C96(H96), C98(H98), C99(H99), C100(H100), C102(H102), C108(H108), C109(H109),
 C115(H115), C116(H116), C118(H118), C119(H119), C120(H120), C121(H121),
 C124(H124), C126(H126), C128(H128), C130(H130), C131(H131), C132(H132),
 C134(H134), C137(H137), C138(H138), C144(H144), C145(H145), C152(H152),
 C153(H153), C154(H154), C155(H155), C158(H158), C159(H159), C160(H160),
 C162(H162), C165(H165), C166(H166), C174(H174), C175(H175), C178(H178),
 C179(H179), C180(H180), C181(H181), C21S(H21S), C27S(H27S), C25S(H25S),
 C24S(H24S), C31S(H31S), C34S(H34S), C35S(H35S), C37S(H37S), C42S(H42A),
 C43S(H43S), C45S(H45S), C51S(H51S), C54S(H54S), C55S(H55S), C57S(H57S)
6.e Fitted hexagon refined as free rotating group:
 C27S(C26S,C25S,C24S,C23S,C28S)
6.f Tetrahedral OH refined with riding coordinates:
 O52S(H52S)
6.g Idealised Me refined as rotating group:
 C47S(H47A,H47B,H47C)
6.h Idealised tetrahedral OH refined as rotating group:
 O3S(H3S), O4S(H4S), O12S(H12S), O13S(H13S), O19(H19), O22S(H22S), O23S(H23S),
 O33S(H33S), O41S(H41S), O42S(H42S), O53S(H53S)
;
_platon_squeeze_void_probe_radius 1.20
_olex2_submission_special_instructions 'No special instructions were received'

loop_
_space_group_symop_operation_xyz
'x, y, z'
'-x, -y, -z'

loop_
_atom_site_label
_atom_site_type_symbol
_atom_site_fract_x
_atom_site_fract_y
_atom_site_fract_z
_atom_site_U_iso_or_equiv
_atom_site_adp_type
_atom_site_occupancy
_atom_site_site_symmetry_order
_atom_site_calc_flag
_atom_site_refinement_flags_posn
_atom_site_refinement_flags_adp
_atom_site_refinement_flags_occupancy
_atom_site_disorder_assembly
_atom_site_disorder_group
Br01 Br 0.325590 0.942010 0.065490 0.0967(4) Uani 1 1 d . . . . .
Br1 Br 0.705000 0.748070 0.301550 0.1004(4) Uani 1 1 d . . . . .
Br2 Br 1.000000 1.000000 0.500000 0.1788(14) Uani 1 2 d S T P . .
Br3 Br 0.711090 1.218960 0.502250 0.1008(4) Uani 1 1 d . . . . .
Br4 Br 1.024200 1.496760 0.390830 0.1551(15) Uani 0.5 1 d . . . . .
Br5 Br 0.098050 1.245830 0.242830 0.1592(7) Uani 1 1 d . . . . .
Br6 Br 0.276190 1.223490 0.021380 0.1141(9) Uani 0.5 1 d . . . . .
Br7 Br 0.224290 1.169480 0.389050 0.1631(8) Uani 1 1 d . . . . .
Br8 Br 0.026140 0.585940 -0.018940 0.230(3) Uani 0.5 1 d . . . . .
Br9 Br 0.025950 1.041140 0.124980 0.1831(18) Uani 0.5 1 d . . . . .
Br10 Br 0.023240 1.038840 0.201860 0.201(2) Uani 0.5 1 d . . . . .
Br0A Br 0.840640 1.161700 0.287950 0.1867(19) Uani 0.5 1 d . . . . .
Br00 Br 0.857030 1.337420 0.330510 0.247(3) Uani 0.5 1 d . . . A 1
O00Z O 0.755830 1.030640 0.177140 0.094(2) Uani 1 1 d . . . . .
H00A H 0.774180 1.065040 0.199480 0.142 Uiso 1 1 d G . . . .
H00B H 0.729750 1.031480 0.145160 0.142 Uiso 1 1 d G . . . .
O1 O 0.753600 0.609870 0.590630 0.114(3) Uani 1 1 d . . . . .
O2 O 0.781940 0.744750 0.497450 0.112(3) Uani 1 1 d . . . . .
O3 O 0.396260 0.563170 0.502140 0.0780(17) Uani 1 1 d . . . . .
O4 O 0.420950 0.694810 0.405300 0.0784(17) Uani 1 1 d . . . . .
O5 O 0.612720 0.334230 0.228470 0.0855(18) Uani 1 1 d . . . . .
O6 O 0.632430 0.481290 0.148740 0.0902(19) Uani 1 1 d . . . . .
O7 O 0.251220 0.274670 0.147030 0.0792(17) Uani 1 1 d . . . . .
O8 O 0.269950 0.419960 0.066060 0.094(2) Uani 1 1 d . . . . .
O9 O 0.698080 0.554970 0.272940 0.0776(16) Uani 1 1 d . . . . .
O10 O 0.715620 0.682130 0.172400 0.094(2) Uani 1 1 d . . . . .
O11 O 0.336400 0.503000 0.190440 0.0751(16) Uani 1 1 d . . . . .
O12 O 0.360050 0.640900 0.098160 0.0878(19) Uani 1 1 d . . . . .
N1 N 0.791930 0.459660 0.302910 0.098(3) Uani 1 1 d . . . . .
N2 N 0.888580 0.658160 0.303590 0.104(3) Uani 1 1 d . . . . .
N3 N 0.936770 0.667370 0.563540 0.107(3) Uani 1 1 d . . . . .
N4 N 0.623280 0.412340 0.193410 0.080(2) Uani 1 1 d . . . . .
N5 N 0.705370 0.618390 0.221110 0.075(2) Uani 1 1 d . . . . .
N6 N 0.769040 0.680470 0.547160 0.086(2) Uani 1 1 d . . . . .
N7 N 0.408340 0.627210 0.451320 0.0653(17) Uani 1 1 d . . . . .
N8 N 0.262040 0.349440 0.107110 0.075(2) Uani 1 1 d . . . . .
N9 N 0.348710 0.571100 0.142170 0.0708(19) Uani 1 1 d . . . . .
N10 N 0.174110 0.555800 0.139390 0.086(2) Uani 1 1 d . . . . .
N11 N 0.226520 0.538790 0.376550 0.081(2) Uani 1 1 d . . . . .
N12 N 0.092530 0.335820 0.112660 0.090(2) Uani 1 1 d . . . . .
C0AA C 0.639810 0.735610 0.463570 0.084(3) Uani 1 1 d . . . . .
H0AA H 0.669163 0.764031 0.453719 0.101 Uiso 1 1 calc R . . . .
C1 C 0.159050 0.472740 0.283260 0.072(2) Uani 1 1 d . . . . .
C2 C 0.128270 0.418580 0.250000 0.079(3) Uani 1 1 d . . . . .
H2 H 0.126797 0.387389 0.265883 0.095 Uiso 1 1 calc R . . . .
C3 C 0.099030 0.407220 0.193910 0.091(3) Uani 1 1 d . . . . .
C4 C 0.101780 0.453450 0.169380 0.085(3) Uani 1 1 d . . . . .
H4 H 0.080546 0.446797 0.130826 0.102 Uiso 1 1 calc R . . . .
C5 C 0.136420 0.508090 0.203780 0.087(3) Uani 1 1 d . . . . .
C6 C 0.164330 0.517680 0.261250 0.080(3) Uani 1 1 d . . . . .
H6 H 0.186873 0.555782 0.284523 0.096 Uiso 1 1 calc R . . . .
C7 C 0.185770 0.479860 0.342730 0.093(3) Uani 1 1 d . . . . .
H7 H 0.177198 0.448460 0.358099 0.111 Uiso 1 1 calc R . . . .
C8 C 0.194450 0.577280 0.386620 0.091(3) Uani 1 1 d . . . . .
H8 H 0.145188 0.565075 0.371760 0.109 Uiso 1 1 calc R . . . .
C9 C 0.232320 0.633410 0.417920 0.096(3) Uani 1 1 d . . . . .
H9 H 0.208898 0.658853 0.425184 0.115 Uiso 1 1 calc R . . . .
C10 C 0.304700 0.652760 0.438830 0.078(3) Uani 1 1 d . . . . .
H10 H 0.332010 0.691320 0.459534 0.094 Uiso 1 1 calc R . . . .
C11 C 0.334460 0.611960 0.427440 0.065(2) Uani 1 1 d . . . . .
C12 C 0.296500 0.556920 0.397330 0.071(2) Uani 1 1 d . . . . .
H12 H 0.319456 0.530846 0.390803 0.085 Uiso 1 1 calc R . . . .
C13 C 0.435200 0.597480 0.488830 0.068(2) Uani 1 1 d . . . . .
C14 C 0.510160 0.608930 0.507990 0.0575(19) Uani 1 1 d . . . . .
C15 C 0.538130 0.577790 0.540020 0.065(2) Uani 1 1 d . . . . .
H15 H 0.509136 0.548952 0.549728 0.077 Uiso 1 1 calc R . . . .
C16 C 0.610940 0.588780 0.558770 0.067(2) Uani 1 1 d . . . . .
H16 H 0.630458 0.567976 0.582044 0.081 Uiso 1 1 calc R . . . .
C17 C 0.653040 0.628690 0.543830 0.065(2) Uani 1 1 d . . . . .
C18 C 0.729240 0.637240 0.562780 0.088(3) Uani 1 1 d . . . . .
C19 C 0.745310 0.711570 0.512180 0.095(3) Uani 1 1 d . . . . .
C20 C 0.667440 0.703880 0.495930 0.078(3) Uani 1 1 d . . . . .
C22 C 0.570210 0.726050 0.445760 0.074(2) Uani 1 1 d . . . . .
H22 H 0.551256 0.748039 0.423675 0.089 Uiso 1 1 calc R . . . .
C23 C 0.527530 0.684840 0.459610 0.067(2) Uani 1 1 d . . . . .
C24 C 0.555720 0.653630 0.493830 0.0587(19) Uani 1 1 d . . . . .
C25 C 0.624820 0.661690 0.510780 0.065(2) Uani 1 1 d . . . . .
C26 C 0.449770 0.671820 0.436570 0.065(2) Uani 1 1 d . . . . .
C27 C 0.842080 0.689930 0.567990 0.109(4) Uani 1 1 d . . . . .
C28 C 0.869330 0.654730 0.542850 0.089(3) Uani 1 1 d . . . . .
H28 H 0.840345 0.622790 0.511927 0.107 Uiso 1 1 calc R . . . .
C29 C 0.980340 0.711500 0.601670 0.183(9) Uani 1 1 d . . . . .
H29 H 1.028343 0.716725 0.612646 0.220 Uiso 1 1 calc R . . . .
C30 C 0.960200 0.753040 0.628340 0.235(11) Uani 1 1 d . . . . .
H30 H 0.992622 0.786975 0.655765 0.281 Uiso 1 1 calc R . . . .
C31 C 0.886020 0.739510 0.610340 0.223(11) Uani 1 1 d . . . . .
H31 H 0.867305 0.764007 0.627076 0.267 Uiso 1 1 calc R . . . .
C32 C 0.965610 0.627880 0.535920 0.114(4) Uani 1 1 d . . . . .
H32A H 1.016171 0.647680 0.547299 0.137 Uiso 1 1 calc R . . . .
H32B H 0.959138 0.593213 0.549411 0.137 Uiso 1 1 calc R . . . .
C33 C 0.934160 0.609750 0.475810 0.087(3) Uani 1 1 d . . . . .
C34 C 0.944220 0.649660 0.448380 0.098(3) Uani 1 1 d . . . . .
H34 H 0.971407 0.688394 0.468568 0.117 Uiso 1 1 calc R . . . .
C35 C 0.916020 0.635830 0.391490 0.094(3) Uani 1 1 d . . . . .
C36 C 0.875690 0.577070 0.364310 0.087(3) Uani 1 1 d . . . . .
H36 H 0.856325 0.565954 0.325334 0.105 Uiso 1 1 calc R . . . .
C37 C 0.863050 0.535810 0.390430 0.084(3) Uani 1 1 d . . . . .
C38 C 0.894410 0.554090 0.447380 0.082(3) Uani 1 1 d . . . . .
H38 H 0.887856 0.526560 0.467409 0.099 Uiso 1 1 calc R . . . .
C39 C 0.822270 0.475660 0.365160 0.104(3) Uani 1 1 d . . . . .
H39A H 0.783854 0.465389 0.378463 0.125 Uiso 1 1 calc R . . . .
H39B H 0.851885 0.452704 0.377001 0.125 Uiso 1 1 calc R . . . .
C40 C 0.837080 0.458910 0.276740 0.110(4) Uani 1 1 d . . . . .
H40 H 0.885065 0.466409 0.295921 0.132 Uiso 1 1 calc R . . . .
C41 C 0.806330 0.445920 0.218090 0.131(5) Uani 1 1 d . . . . .
H41 H 0.835909 0.447717 0.198065 0.157 Uiso 1 1 calc R . . . .
C42 C 0.740460 0.431900 0.191100 0.121(5) Uani 1 1 d . . . . .
H42 H 0.722248 0.422756 0.152170 0.145 Uiso 1 1 calc R . . . .
C43 C 0.697070 0.430410 0.219590 0.083(3) Uani 1 1 d . . . . .
C44 C 0.722700 0.444400 0.275170 0.084(3) Uani 1 1 d . . . . .
H44 H 0.692392 0.443510 0.294482 0.101 Uiso 1 1 calc R . . . .
C45 C 0.584790 0.362210 0.202570 0.080(3) Uani 1 1 d . . . . .
C46 C 0.507750 0.348940 0.182810 0.073(2) Uani 1 1 d . . . . .
C47 C 0.467240 0.304100 0.194890 0.071(2) Uani 1 1 d . . . . .
H47 H 0.488156 0.281199 0.214399 0.086 Uiso 1 1 calc R . . . .
C48 C 0.396010 0.292120 0.178750 0.069(2) Uani 1 1 d . . . . .
H48 H 0.368867 0.261168 0.187502 0.083 Uiso 1 1 calc R . . . .
C49 C 0.364170 0.324630 0.150150 0.066(2) Uani 1 1 d . . . . .
C50 C 0.290200 0.312720 0.137120 0.073(2) Uani 1 1 d . . . . .
C51 C 0.298480 0.392360 0.091910 0.074(2) Uani 1 1 d . . . . .
C52 C 0.373540 0.403360 0.106890 0.070(2) Uani 1 1 d . . . . .
C53 C 0.415990 0.446180 0.092730 0.088(3) Uani 1 1 d . . . . .
H53 H 0.395076 0.467638 0.071110 0.105 Uiso 1 1 calc R . . . .
C54 C 0.486630 0.458740 0.108610 0.076(2) Uani 1 1 d . . . . .
H54 H 0.513417 0.489005 0.098865 0.091 Uiso 1 1 calc R . . . .
C55 C 0.518510 0.427250 0.138750 0.074(2) Uani 1 1 d . . . . .
C56 C 0.478610 0.383110 0.153340 0.068(2) Uani 1 1 d . . . . .
C57 C 0.404170 0.370370 0.135990 0.068(2) Uani 1 1 d . . . . .
C58 C 0.593690 0.442960 0.157850 0.074(2) Uani 1 1 d . . . . .
C59 C 0.187700 0.335830 0.091430 0.083(3) Uani 1 1 d . . . . .
C60 C 0.148280 0.314620 0.036190 0.123(5) Uani 1 1 d . . . . .
H60 H 0.168125 0.306831 0.009926 0.148 Uiso 1 1 calc R . . . .
C61 C 0.076920 0.305120 0.020800 0.189(9) Uani 1 1 d . . . . .
H61 H 0.047485 0.292658 -0.016930 0.227 Uiso 1 1 calc R . . . .
C62 C 0.049260 0.314000 0.060980 0.121(4) Uani 1 1 d . . . . .
H62 H 0.000619 0.304581 0.051343 0.145 Uiso 1 1 calc R . . . .
C63 C 0.161450 0.346150 0.127960 0.077(2) Uani 1 1 d . . . . .
H63 H 0.190841 0.361055 0.165686 0.092 Uiso 1 1 calc R . . . .
C64 C 0.059640 0.345040 0.155490 0.103(3) Uani 1 1 d . . . . .
H64A H 0.062962 0.316952 0.177253 0.124 Uiso 1 1 calc R . . . .
H64B H 0.009956 0.339368 0.136813 0.124 Uiso 1 1 calc R . . . .
C65 C 0.139760 0.558860 0.177930 0.093(3) Uani 1 1 d . . . . .
H65A H 0.092098 0.558108 0.158750 0.112 Uiso 1 1 calc R . . . .
H65B H 0.165324 0.595462 0.207239 0.112 Uiso 1 1 calc R . . . .
C66 C 0.136640 0.536180 0.082470 0.109(4) Uani 1 1 d . . . . .
H66 H 0.088162 0.529351 0.069112 0.131 Uiso 1 1 calc R . . . .
C67 C 0.165700 0.526720 0.046440 0.117(4) Uani 1 1 d . . . . .
H67 H 0.137967 0.512389 0.008336 0.141 Uiso 1 1 calc R . . . .
C68 C 0.238210 0.538050 0.064950 0.096(3) Uani 1 1 d . . . . .
H68 H 0.260539 0.532227 0.040068 0.115 Uiso 1 1 calc R . . . .
C69 C 0.275120 0.558150 0.121440 0.078(3) Uani 1 1 d . . . . .
C70 C 0.243440 0.566330 0.158610 0.075(2) Uani 1 1 d . . . . .
H70 H 0.269996 0.579122 0.196952 0.090 Uiso 1 1 calc R . . . .
C71 C 0.387100 0.613770 0.126920 0.078(3) Uani 1 1 d . . . . .
C72 C 0.462480 0.624040 0.145290 0.071(2) Uani 1 1 d . . . . .
C73 C 0.505530 0.664660 0.129650 0.092(3) Uani 1 1 d . . . . .
H73 H 0.485516 0.686470 0.107943 0.110 Uiso 1 1 calc R . . . .
C74 C 0.575510 0.674680 0.144110 0.070(2) Uani 1 1 d . . . . .
H74 H 0.603761 0.703382 0.133747 0.084 Uiso 1 1 calc R . . . .
C75 C 0.602870 0.641300 0.174270 0.072(2) Uani 1 1 d . . . . .
C76 C 0.678280 0.650640 0.187180 0.079(3) Uani 1 1 d . . . . .
C77 C 0.667410 0.580040 0.243110 0.069(2) Uani 1 1 d . . . . .
C78 C 0.593040 0.570630 0.227390 0.068(2) Uani 1 1 d . . . . .
C79 C 0.551450 0.530130 0.243860 0.065(2) Uani 1 1 d . . . . .
H79 H 0.571250 0.508617 0.266087 0.078 Uiso 1 1 calc R . . . .
C80 C 0.481600 0.521280 0.227910 0.063(2) Uani 1 1 d . . . . .
H80 H 0.453705 0.493132 0.239041 0.076 Uiso 1 1 calc R . . . .
C81 C 0.451050 0.551900 0.196410 0.0562(18) Uani 1 1 d . . . . .
C82 C 0.490900 0.592470 0.178190 0.062(2) Uani 1 1 d . . . . .
C83 C 0.562480 0.600680 0.193230 0.0599(19) Uani 1 1 d . . . . .
C84 C 0.375040 0.539050 0.178590 0.073(2) Uani 1 1 d . . . . .
C85 C 0.773830 0.622620 0.233330 0.082(3) Uani 1 1 d . . . . .
C86 C 0.819510 0.651250 0.287150 0.094(3) Uani 1 1 d . . . . .
H86 H 0.802441 0.666270 0.312947 0.113 Uiso 1 1 calc R . . . .
C87 C 0.911390 0.635510 0.266180 0.123(5) Uani 1 1 d . . . . .
H87 H 0.958923 0.638990 0.277607 0.148 Uiso 1 1 calc R . . . .
C88 C 0.870150 0.608770 0.214430 0.153(7) Uani 1 1 d . . . . .
H88 H 0.888280 0.593980 0.189337 0.184 Uiso 1 1 calc R . . . .
C89 C 0.798750 0.602260 0.196540 0.106(4) Uani 1 1 d . . . . .
H89 H 0.768856 0.583882 0.159288 0.128 Uiso 1 1 calc R . . . .
C90 C 0.931760 0.680360 0.364540 0.115(4) Uani 1 1 d . . . . .
H90A H 0.981702 0.692935 0.370523 0.138 Uiso 1 1 calc R . . . .
H90B H 0.921831 0.713900 0.380568 0.138 Uiso 1 1 calc R . . . .
Br11 Br 1.046160 1.189210 0.522920 0.330(5) Uani 0.5 1 d . . . . .
Br12 Br 0.730150 1.461660 0.482480 0.280(3) Uani 0.5 1 d . . . . .
O1S O 0.393060 0.499530 0.370890 0.0786(16) Uani 1 1 d . . . . .
O2S O 0.506400 0.518750 0.393270 0.0703(15) Uani 1 1 d . . . . .
O3S O 0.520970 0.649780 0.319320 0.093(2) Uani 1 1 d . . . . .
H3S H 0.498900 0.638343 0.285208 0.139 Uiso 1 1 calc GR . . . .
O4S O 0.747080 0.552460 0.445120 0.0911(19) Uani 1 1 d . . . . .
H4S H 0.735641 0.517376 0.443540 0.137 Uiso 1 1 calc GR . . . .
C1S C 0.445650 0.529490 0.366780 0.065(2) Uani 1 1 d . . . . .
C2S C 0.449270 0.573510 0.340600 0.070(2) Uani 1 1 d . . . . .
H2S H 0.408562 0.581285 0.322737 0.085 Uiso 1 1 calc R . . . .
C3S C 0.510880 0.604580 0.341030 0.078(3) Uani 1 1 d . . . . .
C4S C 0.574760 0.593890 0.369070 0.072(2) Uani 1 1 d . . . . .
C5S C 0.642630 0.624070 0.370570 0.082(3) Uani 1 1 d . . . . .
H5S H 0.647986 0.654304 0.353426 0.098 Uiso 1 1 calc R . . . .
C6S C 0.697570 0.611090 0.394970 0.087(3) Uani 1 1 d . . . . .
H6S H 0.742015 0.632098 0.396121 0.105 Uiso 1 1 calc R . . . .
C7S C 0.688820 0.564870 0.419570 0.081(3) Uani 1 1 d . . . . .
C8S C 0.624660 0.535820 0.418710 0.071(2) Uani 1 1 d . . . . .
H8S H 0.619139 0.505873 0.436190 0.086 Uiso 1 1 calc R . . . .
C9S C 0.568260 0.550100 0.392490 0.067(2) Uani 1 1 d . . . . .
Br02 Br 0.402630 0.655530 0.264470 0.295(4) Uani 0.5 1 d . . . . .
Br13 Br 0.823100 0.738860 0.405480 0.304(4) Uani 0.5 1 d . . . . .
Br07 Br 0.719640 1.333970 0.316140 0.387(6) Uani 0.5 1 d . . . B 2
O10S O 0.426630 0.734960 0.212080 0.101(2) Uani 1 1 d . . . . .
O11S O 0.449580 0.811000 0.182990 0.0763(16) Uani 1 1 d . . . . .
O12S O 0.657340 0.834860 0.241690 0.0872(18) Uani 1 1 d . . . . .
H12S H 0.680821 0.870084 0.253381 0.131 Uiso 1 1 calc DGR . . . .
O13S O 0.487970 0.975000 0.117010 0.0807(17) Uani 1 1 d . . . . .
H13S H 0.450829 0.975420 0.120550 0.121 Uiso 1 1 calc GR . . . .
C10S C 0.472120 0.774790 0.210650 0.077(2) Uani 1 1 d . . . . .
C11S C 0.544610 0.783930 0.232090 0.085(3) Uani 1 1 d . . . . .
H11S H 0.560570 0.758862 0.251551 0.102 Uiso 1 1 calc R . . . .
C12S C 0.591290 0.827820 0.225210 0.070(2) Uani 1 1 d . . . . .
C13S C 0.568910 0.867600 0.199660 0.064(2) Uani 1 1 d . . . . .
C14S C 0.611980 0.916410 0.193000 0.075(2) Uani 1 1 d . . . . .
H14S H 0.660855 0.925338 0.207684 0.090 Uiso 1 1 calc R . . . .
C15S C 0.584920 0.951970 0.165480 0.075(2) Uani 1 1 d . . . . .
H15S H 0.614806 0.984852 0.161154 0.090 Uiso 1 1 calc R . . . .
C16S C 0.511890 0.938560 0.143840 0.075(2) Uani 1 1 d . . . . .
C17S C 0.467610 0.891850 0.151710 0.073(2) Uani 1 1 d . . . . .
H17S H 0.418900 0.883884 0.138749 0.088 Uiso 1 1 calc R . . . .
C18S C 0.496950 0.857740 0.178890 0.066(2) Uani 1 1 d . . . . .
O13 O 0.566890 0.778510 0.098020 0.0730(15) Uani 1 1 d . . . . .
O14 O 0.673740 0.929550 0.047080 0.0753(16) Uani 1 1 d . . . . .
O15 O 0.242080 0.796850 -0.044700 0.0843(18) Uani 1 1 d . . . . .
O16 O 0.352000 0.947300 -0.096050 0.0747(16) Uani 1 1 d . . . . .
O17 O 0.580100 0.822500 0.387930 0.097(2) Uani 1 1 d . . . . .
O18 O 0.691250 0.976890 0.341990 0.0719(15) Uani 1 1 d . . . . .
O19 O 0.257750 0.849470 0.257380 0.124(3) Uani 1 1 d . . . . .
H19 H 0.243307 0.819321 0.231817 0.187 Uiso 1 1 calc GR . . . .
O20 O 0.368030 1.008120 0.215400 0.0663(14) Uani 1 1 d . . . . .
O21 O 0.647850 1.039170 0.437440 0.0795(17) Uani 1 1 d . . . . .
O22 O 0.754800 1.187680 0.381330 0.096(2) Uani 1 1 d . . . . .
O23 O 0.326780 1.069190 0.310160 0.0773(16) Uani 1 1 d . . . . .
O24 O 0.431540 1.212060 0.248320 0.0777(16) Uani 1 1 d . . . . .
N13 N 0.166620 0.940760 -0.093120 0.0698(18) Uani 1 1 d . . . . .
N14 N 0.153260 0.931740 0.141410 0.084(2) Uani 1 1 d . . . . .
N15 N 0.232190 1.141650 0.164220 0.079(2) Uani 1 1 d . . . . .
N16 N 0.377320 1.138260 0.276750 0.0611(16) Uani 1 1 d . . . . .
N17 N 0.314730 0.931020 0.239270 0.0728(19) Uani 1 1 d . . . . .
N18 N 0.297200 0.872190 -0.069590 0.0585(15) Uani 1 1 d . . . . .
N19 N 0.621350 0.853650 0.073910 0.0639(17) Uani 1 1 d . . . . .
N20 N 0.635520 0.901460 0.368330 0.0647(17) Uani 1 1 d . . . . .
N21 N 0.700260 1.109480 0.405090 0.0683(18) Uani 1 1 d . . . . .
N22 N 0.865320 1.093670 0.417430 0.092(3) Uani 1 1 d . . . . .
N23 N 0.802390 0.897650 0.167590 0.081(2) Uani 1 1 d . . . . .
N24 N 0.808650 0.886820 0.400270 0.0689(18) Uani 1 1 d . . . . .
C91 C 0.862440 0.929240 0.343560 0.070(2) Uani 1 1 d . . . . .
C92 C 0.879170 0.985310 0.372560 0.074(2) Uani 1 1 d . . . . .
H92 H 0.885364 0.993998 0.410215 0.089 Uiso 1 1 calc R . . . .
C93 C 0.886950 1.028910 0.346970 0.076(2) Uani 1 1 d . . . . .
C94 C 0.875680 1.017040 0.292520 0.073(2) Uani 1 1 d . . . . .
H94 H 0.876574 1.046578 0.274456 0.087 Uiso 1 1 calc R . . . .
C95 C 0.862980 0.961960 0.263800 0.072(2) Uani 1 1 d . . . . .
C96 C 0.854470 0.916600 0.287740 0.074(2) Uani 1 1 d . . . . .
H96 H 0.843664 0.878428 0.267209 0.089 Uiso 1 1 calc R . . . .
C97 C 0.854900 0.883090 0.371950 0.074(2) Uani 1 1 d . . . . .
H97A H 0.836106 0.845105 0.344792 0.089 Uiso 1 1 calc R . . . .
H97B H 0.900891 0.887241 0.398541 0.089 Uiso 1 1 calc R . . . .
C98 C 0.827440 0.888200 0.454970 0.101(3) Uani 1 1 d . . . . .
H98 H 0.870545 0.884830 0.474610 0.122 Uiso 1 1 calc R . . . .
C99 C 0.783830 0.894380 0.479970 0.120(5) Uani 1 1 d . . . . .
H99 H 0.796052 0.893496 0.517183 0.144 Uiso 1 1 calc R . . . .
C100 C 0.721570 0.902020 0.453950 0.099(3) Uani 1 1 d . . . . .
H100 H 0.693556 0.909484 0.473517 0.119 Uiso 1 1 calc R . . . .
C101 C 0.701680 0.898350 0.398170 0.071(2) Uani 1 1 d . . . . .
C102 C 0.745460 0.889990 0.371740 0.065(2) Uani 1 1 d . . . . .
H102 H 0.731621 0.886416 0.333501 0.078 Uiso 1 1 calc DR . . . .
C103 C 0.638450 0.946130 0.341020 0.064(2) Uani 1 1 d . . . . .
C104 C 0.567880 0.949450 0.311820 0.0579(18) Uani 1 1 d . . . . .
C105 C 0.506600 0.909660 0.311520 0.063(2) Uani 1 1 d . . . . .
C106 C 0.511010 0.865250 0.337130 0.070(2) Uani 1 1 d . . . . .
C107 C 0.576940 0.860150 0.365640 0.074(2) Uani 1 1 d . . . . .
C108 C 0.448530 0.826670 0.334460 0.088(3) Uani 1 1 d . . . . .
H108 H 0.450231 0.796040 0.350779 0.105 Uiso 1 1 calc R . . . .
C109 C 0.384800 0.831420 0.309120 0.086(3) Uani 1 1 d . . . . .
H109 H 0.343257 0.804189 0.307192 0.103 Uiso 1 1 calc R . . . .
C110 C 0.383010 0.878590 0.285780 0.075(2) Uani 1 1 d . . . . .
C111 C 0.315010 0.882450 0.259290 0.091(3) Uani 1 1 d . . . . .
C112 C 0.372660 0.969740 0.234800 0.070(2) Uani 1 1 d . . . . .
C113 C 0.440130 0.960490 0.260470 0.0563(18) Uani 1 1 d . . . . .
C114 C 0.440950 0.915290 0.284970 0.0564(18) Uani 1 1 d . . . . .
C115 C 0.498890 0.996240 0.259760 0.0580(18) Uani 1 1 d . . . . .
H115 H 0.496777 1.025653 0.241801 0.070 Uiso 1 1 calc DR . . . .
C116 C 0.562760 0.990340 0.285210 0.0604(19) Uani 1 1 d . . . . .
H116 H 0.603486 1.015555 0.283823 0.073 Uiso 1 1 calc R . . . .
C117 C 0.247640 0.938510 0.217950 0.081(3) Uani 1 1 d . . . . .
C118 C 0.218720 0.955780 0.252240 0.082(3) Uani 1 1 d . . . . .
H118 H 0.242266 0.964345 0.290786 0.098 Uiso 1 1 calc R . . . .
C119 C 0.155120 0.960960 0.231300 0.092(3) Uani 1 1 d . . . . .
H119 H 0.133496 0.973184 0.254735 0.110 Uiso 1 1 calc R . . . .
C120 C 0.124210 0.948310 0.176830 0.094(3) Uani 1 1 d . . . . .
H120 H 0.079471 0.951044 0.162035 0.113 Uiso 1 1 calc R . . . .
C121 C 0.215530 0.928120 0.161660 0.072(2) Uani 1 1 d . . . . .
H121 H 0.238099 0.918518 0.137988 0.087 Uiso 1 1 calc R . . . .
C122 C 0.117950 0.920230 0.080780 0.084(3) Uani 1 1 d . . . . .
H12A H 0.067452 0.911209 0.071300 0.100 Uiso 1 1 calc R . . . .
H12B H 0.124851 0.886371 0.061816 0.100 Uiso 1 1 calc R . . . .
C123 C 0.145920 0.971340 0.060820 0.073(2) Uani 1 1 d . . . . .
C124 C 0.144430 0.961570 0.007580 0.0615(19) Uani 1 1 d . . . . .
H124 H 0.127411 0.923393 -0.015153 0.074 Uiso 1 1 calc R . . . .
C125 C 0.167360 1.006680 -0.012230 0.0602(19) Uani 1 1 d . . . . .
C126 C 0.190980 1.062370 0.018590 0.070(2) Uani 1 1 d . . . . .
H126 H 0.206406 1.093096 0.003966 0.084 Uiso 1 1 calc R . . . .
C127 C 0.192030 1.073340 0.072270 0.072(2) Uani 1 1 d . . . . .
C128 C 0.168830 1.027050 0.092510 0.075(2) Uani 1 1 d . . . . .
H128 H 0.168896 1.034180 0.128621 0.090 Uiso 1 1 calc R . . . .
C129 C 0.212520 1.135060 0.104150 0.098(4) Uani 1 1 d . . . . .
H12C H 0.252214 1.159192 0.097607 0.118 Uiso 1 1 calc R . . . .
H12D H 0.173197 1.148745 0.090735 0.118 Uiso 1 1 calc R . . . .
C130 C 0.190200 1.152240 0.187520 0.093(3) Uani 1 1 d . . . . .
H130 H 0.148344 1.156736 0.166693 0.112 Uiso 1 1 calc R . . . .
C131 C 0.207230 1.156660 0.241420 0.092(3) Uani 1 1 d . . . . .
H131 H 0.176380 1.162884 0.258545 0.110 Uiso 1 1 calc R . . . .
C132 C 0.268740 1.152240 0.271710 0.077(2) Uani 1 1 d . . . . .
H132 H 0.281552 1.156783 0.310040 0.092 Uiso 1 1 calc R . . . .
C133 C 0.311320 1.141280 0.246380 0.066(2) Uani 1 1 d . . . . .
C134 C 0.292580 1.135160 0.192060 0.069(2) Uani 1 1 d . . . . .
H134 H 0.321204 1.126450 0.173616 0.083 Uiso 1 1 calc R . . . .
C136 C 0.447680 1.095970 0.338250 0.067(2) Uani 1 1 d . . . . .
C137 C 0.452220 1.057260 0.369030 0.067(2) Uani 1 1 d . . . . .
H137 H 0.412022 1.034514 0.373089 0.081 Uiso 1 1 calc R . . . .
C138 C 0.518460 1.051640 0.394960 0.067(2) Uani 1 1 d . . . . .
H138 H 0.521729 1.024664 0.415808 0.080 Uiso 1 1 calc R . . . .
C139 C 0.576800 1.084780 0.389880 0.069(2) Uani 1 1 d . . . . .
C140 C 0.644830 1.076920 0.413430 0.069(2) Uani 1 1 d . . . . .
C142 C 0.701000 1.156260 0.382030 0.083(3) Uani 1 1 d . . . . .
C143 C 0.632280 1.163520 0.355410 0.069(2) Uani 1 1 d . . . . .
C144 C 0.629020 1.202630 0.327050 0.073(2) Uani 1 1 d . . . . .
H144 H 0.669363 1.226102 0.323706 0.088 Uiso 1 1 calc R . . . .
C145 C 0.563090 1.207820 0.302110 0.069(2) Uani 1 1 d . . . . .
H145 H 0.560395 1.236815 0.283678 0.082 Uiso 1 1 calc R . . . .
C146 C 0.506090 1.174120 0.303650 0.063(2) Uani 1 1 d . . . . .
C147 C 0.508520 1.132050 0.334220 0.0571(18) Uani 1 1 d . . . . .
C148 C 0.574310 1.127650 0.360840 0.0606(19) Uani 1 1 d . . . . .
C149 C 0.437220 1.177770 0.273920 0.069(2) Uani 1 1 d . . . . .
C150 C 0.379500 1.099520 0.308930 0.070(2) Uani 1 1 d . . . . .
C151 C 0.767020 1.102490 0.427810 0.077(3) Uani 1 1 d . . . . .
C152 C 0.803200 1.096650 0.397030 0.076(3) Uani 1 1 d . . . . .
H152 H 0.783844 1.094551 0.359203 0.091 Uiso 1 1 calc R . . . .
C153 C 0.793350 1.104510 0.482330 0.099(3) Uani 1 1 d . . . . .
H153 H 0.768809 1.110401 0.505468 0.118 Uiso 1 1 calc R . . . .
C154 C 0.858250 1.097490 0.502570 0.117(4) Uani 1 1 d . . . . .
H154 H 0.876095 1.094859 0.539086 0.141 Uiso 1 1 calc R . . . .
C155 C 0.895460 1.094460 0.470260 0.103(4) Uani 1 1 d . . . . .
H155 H 0.940927 1.092955 0.484285 0.124 Uiso 1 1 calc R . . . .
C156 C 0.906840 1.089180 0.380050 0.093(3) Uani 1 1 d . . . . .
H15A H 0.898585 1.113610 0.354953 0.112 Uiso 1 1 calc R . . . .
H15B H 0.957047 1.103858 0.403028 0.112 Uiso 1 1 calc R . . . .
C157 C 0.858220 0.951150 0.204350 0.086(3) Uani 1 1 d . . . . .
H15C H 0.850286 0.983813 0.190523 0.103 Uiso 1 1 calc R . . . .
H15D H 0.903113 0.949566 0.203421 0.103 Uiso 1 1 calc R . . . .
C158 C 0.815280 0.850450 0.161250 0.106(4) Uani 1 1 d . . . . .
H158 H 0.860644 0.850720 0.180211 0.127 Uiso 1 1 calc R . . . .
C159 C 0.761980 0.797560 0.125930 0.098(3) Uani 1 1 d . . . . .
H159 H 0.770188 0.762212 0.123055 0.118 Uiso 1 1 calc R . . . .
C160 C 0.699980 0.799940 0.097060 0.091(3) Uani 1 1 d . . . . .
H160 H 0.664550 0.766039 0.071618 0.110 Uiso 1 1 calc R . . . .
C161 C 0.686770 0.851110 0.103760 0.071(2) Uani 1 1 d . . . . .
C162 C 0.737780 0.899700 0.139860 0.071(2) Uani 1 1 d . . . . .
H162 H 0.729035 0.934703 0.145933 0.085 Uiso 1 1 calc R . . . .
C163 C 0.621670 0.897180 0.045300 0.063(2) Uani 1 1 d . . . . .
C164 C 0.551870 0.898250 0.013470 0.0529(17) Uani 1 1 d . . . . .
C165 C 0.547370 0.937530 -0.015330 0.0612(19) Uani 1 1 d . . . . .
H165 H 0.588581 0.963336 -0.015461 0.073 Uiso 1 1 calc R . . . .
C166 C 0.482670 0.940750 -0.045060 0.0600(19) Uani 1 1 d . . . . .
H166 H 0.480084 0.967818 -0.065867 0.072 Uiso 1 1 calc R . . . .
C167 C 0.423440 0.904430 -0.043680 0.0580(19) Uani 1 1 d . . . . .
C168 C 0.355500 0.908700 -0.071040 0.066(2) Uani 1 1 d . . . . .
C169 C 0.296940 0.828610 -0.042970 0.068(2) Uani 1 1 d . . . . .
C170 C 0.366080 0.824000 -0.013540 0.063(2) Uani 1 1 d . . . . .
C171 C 0.426200 0.862600 -0.014640 0.0587(19) Uani 1 1 d . . . . .
C172 C 0.492230 0.860010 0.014970 0.0600(19) Uani 1 1 d . . . . .
C173 C 0.494230 0.816520 0.043310 0.0594(19) Uani 1 1 d . . . . .
C174 C 0.433770 0.780270 0.041690 0.068(2) Uani 1 1 d . . . . .
H174 H 0.435361 0.751535 0.060589 0.082 Uiso 1 1 calc R . . . .
C175 C 0.369980 0.783670 0.013530 0.066(2) Uani 1 1 d . . . . .
H175 H 0.328783 0.757469 0.013284 0.079 Uiso 1 1 calc R . . . .
C176 C 0.562080 0.813530 0.073510 0.063(2) Uani 1 1 d . . . . .
C177 C 0.232520 0.880530 -0.092650 0.065(2) Uani 1 1 d . . . . .
C178 C 0.226090 0.931260 -0.071690 0.065(2) Uani 1 1 d . . . . .
H178 H 0.263962 0.959795 -0.041846 0.079 Uiso 1 1 calc R . . . .
C179 C 0.176540 0.839050 -0.137430 0.104(4) Uani 1 1 d . . . . .
H179 H 0.180258 0.803844 -0.152921 0.125 Uiso 1 1 calc R . . . .
C180 C 0.117340 0.850190 -0.158030 0.118(4) Uani 1 1 d . . . . .
H180 H 0.078830 0.822684 -0.188205 0.142 Uiso 1 1 calc R . . . .
C181 C 0.113000 0.901680 -0.135080 0.091(3) Uani 1 1 d . . . . .
H181 H 0.071183 0.909267 -0.149454 0.110 Uiso 1 1 calc R . . . .
C182 C 0.164020 0.997950 -0.070940 0.068(2) Uani 1 1 d . . . . .
H18A H 0.120497 1.001491 -0.094364 0.081 Uiso 1 1 calc R . . . .
H18B H 0.203455 1.028320 -0.072065 0.081 Uiso 1 1 calc R . . . .
Br15 Br 0.982650 0.825460 0.353950 0.255(3) Uani 0.5 1 d . . . . .
O20S O 0.485940 0.555190 0.034690 0.166(4) Uani 1 1 d . U . . .
O21S O 0.377410 0.535230 0.023540 0.221(6) Uani 1 1 d . . . . .
O22S O 0.490180 0.687200 -0.038140 0.265(9) Uani 1 1 d . . . . .
H22S H 0.532088 0.708437 -0.022650 0.397 Uiso 1 1 calc DGR . . . .
O23S O 0.732240 0.590330 0.071360 0.208(6) Uani 1 1 d . . . . .
H23S H 0.723846 0.556685 0.053581 0.313 Uiso 1 1 calc GR . . . .
C20S C 0.419510 0.566590 0.009560 0.200(10) Uani 1 1 d . . . . .
C21S C 0.427530 0.608200 -0.010590 0.211(11) Uani 1 1 d . . . . .
H21S H 0.385810 0.615722 -0.025641 0.253 Uiso 1 1 calc R . . . .
C22S C 0.478290 0.641990 -0.015260 0.153(5) Uani 1 1 d . U . . .
C27S C 0.606049 0.573972 0.053729 0.146(4) Uani 1 1 d . U . . .
H27S H 0.603554 0.543042 0.070027 0.175 Uiso 1 1 calc R . . . .
C26S C 0.668904 0.605969 0.052601 0.156(4) Uani 1 1 d G U . . .
C25S C 0.672556 0.651225 0.028754 0.162(4) Uani 1 1 d G U . . .
H25S H 0.715514 0.673094 0.027983 0.194 Uiso 1 1 calc R . . . .
C24S C 0.613351 0.664484 0.006035 0.166(5) Uani 1 1 d G U . . .
H24S H 0.615847 0.695415 -0.010263 0.199 Uiso 1 1 calc R . . . .
C23S C 0.550496 0.632488 0.007163 0.150(4) Uani 1 1 d G U . . .
C28S C 0.546844 0.587232 0.031009 0.149(4) Uani 1 1 d G U . . .
O30S O 0.480890 1.409190 0.295480 0.0677(14) Uani 1 1 d . . . . .
O31S O 0.590270 1.436180 0.304010 0.0757(16) Uani 1 1 d . . . . .
O32S O 0.506660 1.294220 0.386730 0.0850(18) Uani 1 1 d . . . . .
O33S O 0.240940 1.351660 0.260470 0.0921(19) Uani 1 1 d . . . . .
H33S H 0.209330 1.320472 0.254390 0.138 Uiso 1 1 calc GR . . . .
C30S C 0.545420 1.405810 0.315040 0.067(2) Uani 1 1 d . . . . .
C31S C 0.555720 1.365490 0.348270 0.081(3) Uani 1 1 d . . . . .
H31S H 0.600507 1.363041 0.363720 0.097 Uiso 1 1 calc R . . . .
C32S C 0.500550 1.331250 0.357050 0.071(2) Uani 1 1 d . . . . .
C33S C 0.429680 1.333270 0.331330 0.066(2) Uani 1 1 d . . . . .
C34S C 0.373140 1.299610 0.337770 0.072(2) Uani 1 1 d . . . . .
H34S H 0.377582 1.272379 0.358172 0.086 Uiso 1 1 calc R . . . .
C35S C 0.309560 1.305200 0.314610 0.084(3) Uani 1 1 d . . . . .
H35S H 0.269589 1.281633 0.318360 0.101 Uiso 1 1 calc R . . . .
C36S C 0.304820 1.346710 0.285100 0.079(3) Uani 1 1 d . . . . .
C37S C 0.360220 1.380390 0.279050 0.072(2) Uani 1 1 d . . . . .
H37S H 0.355541 1.407387 0.258402 0.086 Uiso 1 1 calc R . . . .
C38S C 0.425700 1.375390 0.303670 0.070(2) Uani 1 1 d . . . . .
O40S O 0.505660 1.049810 0.553090 0.135(3) Uani 1 1 d . . . . .
O41S O 0.387810 1.055540 0.501920 0.133(3) Uani 1 1 d . . . . .
H41S H 0.395192 1.063652 0.535577 0.200 Uiso 1 1 calc GR . . . .
O42S O 0.384600 1.204850 0.417900 0.110(2) Uani 1 1 d . . . . .
H42S H 0.345589 1.198161 0.420409 0.164 Uiso 1 1 calc GR . . . .
C40S C 0.536820 1.091000 0.541800 0.088(3) Uani 1 1 d . . . . .
C41S C 0.492620 1.119090 0.508190 0.077(2) Uani 1 1 d . . . . .
C42S C 0.526220 1.168500 0.493770 0.089(3) Uani 1 1 d . . . . .
H42A H 0.575469 1.182157 0.506411 0.106 Uiso 1 1 calc R . . . .
C43S C 0.491710 1.196480 0.463330 0.080(3) Uani 1 1 d . . . . .
H43S H 0.515237 1.228885 0.454132 0.096 Uiso 1 1 calc R . . . .
C44S C 0.418810 1.175140 0.445830 0.089(3) Uani 1 1 d . . . . .
C45S C 0.382430 1.126260 0.457330 0.095(3) Uani 1 1 d . . . . .
H45S H 0.333140 1.111006 0.443401 0.114 Uiso 1 1 calc R . . . .
C46S C 0.422680 1.102020 0.489950 0.094(3) Uani 1 1 d . . . . .
C47S C 0.608980 1.106590 0.557550 0.133(5) Uani 1 1 d . . . . .
H47A H 0.628440 1.097277 0.592010 0.200 Uiso 1 1 calc GR . . . .
H47B H 0.629408 1.147911 0.562744 0.200 Uiso 1 1 calc GR . . . .
H47C H 0.619541 1.085482 0.528907 0.200 Uiso 1 1 calc GR . . . .
O50S O 0.667380 1.103360 0.247820 0.262(6) Uani 1 1 d D U . . .
O52S O 0.455590 1.102240 0.155000 0.262(6) Uani 1 1 d D U . . .
H52S H 0.449858 1.075363 0.169902 0.393 Uiso 1 1 calc R U . . .
O53S O 0.637690 1.311770 0.097830 0.257(6) Uani 1 1 d D U . . .
H53S H 0.681174 1.324869 0.113283 0.386 Uiso 1 1 calc GR U . . .
C52S C 0.523040 1.129840 0.169590 0.180(4) Uani 1 1 d D U . . .
O51S O 0.661440 1.174110 0.201010 0.199(4) Uani 1 1 d DG U . . .
C50S C 0.632910 1.129210 0.217370 0.191(4) Uani 1 1 d DG U . . .
C51S C 0.563710 1.107080 0.201640 0.180(4) Uani 1 1 d DG U . . .
H51S H 0.543490 1.075276 0.213200 0.216 Uiso 1 1 calc DR U . . .
C53S C 0.551590 1.174730 0.153240 0.182(4) Uani 1 1 d DG U . . .
C54S C 0.510940 1.197470 0.121170 0.216(5) Uani 1 1 d G U . . .
H54S H 0.461928 1.181785 0.110027 0.259 Uiso 1 1 calc R U . . .
C55S C 0.539490 1.242360 0.104830 0.248(5) Uani 1 1 d DG U . . .
H55S H 0.510697 1.258477 0.082125 0.298 Uiso 1 1 calc DR U . . .
C56S C 0.608670 1.264490 0.120540 0.236(5) Uani 1 1 d DG U . . .
C57S C 0.649340 1.241740 0.152600 0.199(5) Uani 1 1 d DG U . . .
H57S H 0.698349 1.257405 0.163714 0.239 Uiso 1 1 calc R U . . .
C58S C 0.620790 1.196870 0.168960 0.196(4) Uani 1 1 d G U . . .
O080 O 0.277270 0.830780 0.118280 0.192(5) Uani 1 1 d . . . . .

loop_
_atom_site_aniso_label
_atom_site_aniso_U_11
_atom_site_aniso_U_22
_atom_site_aniso_U_33
_atom_site_aniso_U_23
_atom_site_aniso_U_13
_atom_site_aniso_U_12
Br01 0.1135(9) 0.1241(9) 0.0671(6) 0.0285(6) 0.0279(6) 0.0692(8)
Br1 0.1109(9) 0.0867(7) 0.0895(8) 0.0231(6) 0.0122(6) 0.0435(7)
Br2 0.181(2) 0.1213(16) 0.1320(17) -0.0004(13) -0.0729(16) 0.0728(16)
Br3 0.1089(9) 0.1063(9) 0.0982(8) 0.0292(7) 0.0389(7) 0.0535(7)
Br4 0.0873(18) 0.186(3) 0.247(4) 0.132(3) 0.081(2) 0.067(2)
Br5 0.1436(14) 0.1755(17) 0.224(2) 0.0927(15) 0.1023(14) 0.0929(13)
Br6 0.157(2) 0.0982(17) 0.0649(13) 0.0036(11) 0.0537(15) 0.0079(16)
Br7 0.1236(12) 0.300(3) 0.0978(10) 0.0466(13) 0.0563(9) 0.1093(15)
Br8 0.176(4) 0.181(4) 0.252(5) 0.099(4) -0.049(4) 0.068(3)
Br9 0.089(2) 0.174(3) 0.266(5) 0.021(3) 0.044(3) 0.065(2)
Br10 0.086(2) 0.194(4) 0.317(6) 0.114(4) 0.037(3) 0.057(2)
Br0A 0.195(4) 0.280(5) 0.123(3) 0.060(3) 0.040(3) 0.160(4)
Br00 0.269(6) 0.347(8) 0.199(5) 0.087(5) 0.079(4) 0.223(6)
O00Z 0.078(4) 0.097(5) 0.100(5) 0.047(4) 0.015(4) 0.028(4)
O1 0.092(5) 0.156(7) 0.119(6) 0.059(5) 0.030(4) 0.082(5)
O2 0.066(4) 0.177(8) 0.084(5) 0.040(5) 0.030(4) 0.023(5)
O3 0.076(4) 0.112(5) 0.072(4) 0.046(4) 0.036(3) 0.050(4)
O4 0.088(4) 0.076(4) 0.080(4) 0.041(3) 0.022(3) 0.042(3)
O5 0.084(4) 0.076(4) 0.103(5) 0.022(4) 0.031(4) 0.044(3)
O6 0.101(5) 0.094(5) 0.090(5) 0.028(4) 0.054(4) 0.033(4)
O7 0.092(4) 0.088(4) 0.069(4) 0.021(3) 0.034(3) 0.043(4)
O8 0.102(5) 0.107(5) 0.078(4) 0.033(4) 0.022(4) 0.054(4)
O9 0.079(4) 0.098(5) 0.071(4) 0.032(3) 0.033(3) 0.045(4)
O10 0.089(5) 0.122(6) 0.094(5) 0.055(4) 0.050(4) 0.039(4)
O11 0.079(4) 0.098(5) 0.068(4) 0.037(3) 0.031(3) 0.047(4)
O12 0.099(5) 0.116(5) 0.093(4) 0.064(4) 0.049(4) 0.070(4)
N1 0.112(7) 0.087(6) 0.112(7) 0.029(5) 0.060(6) 0.040(5)
N2 0.098(7) 0.116(7) 0.136(8) 0.067(6) 0.063(6) 0.051(6)
N3 0.076(6) 0.180(10) 0.068(5) 0.015(6) 0.027(4) 0.059(6)
N4 0.093(6) 0.079(5) 0.077(5) 0.014(4) 0.049(4) 0.029(4)
N5 0.086(5) 0.088(5) 0.076(5) 0.033(4) 0.044(4) 0.050(4)
N6 0.065(5) 0.129(7) 0.081(5) 0.042(5) 0.036(4) 0.043(5)
N7 0.059(4) 0.084(5) 0.062(4) 0.027(4) 0.020(3) 0.037(4)
N8 0.089(5) 0.096(5) 0.053(4) 0.016(4) 0.024(4) 0.059(5)
N9 0.075(5) 0.092(5) 0.067(4) 0.036(4) 0.029(4) 0.051(4)
N10 0.088(6) 0.091(6) 0.099(6) 0.047(5) 0.036(5) 0.049(5)
N11 0.079(5) 0.092(6) 0.086(5) 0.039(4) 0.028(4) 0.046(4)
N12 0.098(6) 0.089(6) 0.087(6) 0.024(5) 0.027(5) 0.048(5)
C0AA 0.080(6) 0.095(7) 0.081(6) 0.040(6) 0.029(5) 0.028(5)
C1 0.057(5) 0.068(5) 0.091(6) 0.020(5) 0.021(4) 0.030(4)
C2 0.075(6) 0.083(6) 0.113(8) 0.047(6) 0.053(6) 0.047(5)
C3 0.079(7) 0.083(7) 0.128(9) 0.019(6) 0.062(7) 0.032(5)
C4 0.085(7) 0.095(7) 0.102(7) 0.035(6) 0.048(6) 0.052(6)
C5 0.070(6) 0.094(7) 0.128(9) 0.041(7) 0.050(6) 0.054(6)
C6 0.055(5) 0.092(7) 0.094(7) 0.031(6) 0.024(5) 0.030(5)
C7 0.086(7) 0.070(6) 0.105(8) 0.020(6) 0.011(6) 0.033(5)
C8 0.066(6) 0.117(8) 0.102(8) 0.036(7) 0.028(5) 0.052(6)
C9 0.091(7) 0.102(8) 0.108(8) 0.016(6) 0.038(6) 0.062(6)
C10 0.081(6) 0.096(7) 0.074(6) 0.030(5) 0.028(5) 0.051(5)
C11 0.060(5) 0.078(6) 0.058(5) 0.016(4) 0.022(4) 0.029(4)
C12 0.066(5) 0.086(6) 0.080(6) 0.039(5) 0.026(4) 0.048(5)
C13 0.081(6) 0.086(6) 0.053(5) 0.026(4) 0.033(4) 0.040(5)
C14 0.067(5) 0.077(5) 0.040(4) 0.016(4) 0.021(3) 0.041(4)
C15 0.087(6) 0.067(5) 0.051(4) 0.018(4) 0.030(4) 0.036(4)
C16 0.067(5) 0.090(6) 0.057(5) 0.026(4) 0.022(4) 0.046(5)
C17 0.063(5) 0.080(6) 0.055(4) 0.022(4) 0.017(4) 0.035(4)
C18 0.062(6) 0.114(8) 0.081(6) 0.005(6) 0.018(5) 0.041(6)
C19 0.067(6) 0.149(10) 0.055(5) 0.016(6) 0.020(5) 0.027(6)
C20 0.067(5) 0.107(7) 0.049(5) 0.010(5) 0.017(4) 0.027(5)
C22 0.093(7) 0.064(5) 0.065(5) 0.028(4) 0.025(5) 0.024(5)
C23 0.088(6) 0.074(5) 0.056(5) 0.023(4) 0.034(4) 0.043(5)
C24 0.074(5) 0.069(5) 0.041(4) 0.015(3) 0.022(4) 0.036(4)
C25 0.068(5) 0.080(6) 0.062(5) 0.028(4) 0.035(4) 0.034(4)
C26 0.067(5) 0.073(5) 0.054(4) 0.020(4) 0.020(4) 0.026(4)
C27 0.087(8) 0.164(12) 0.061(6) 0.008(7) 0.020(5) 0.043(8)
C28 0.077(6) 0.104(8) 0.081(6) 0.010(6) 0.027(5) 0.036(6)
C29 0.095(10) 0.33(2) 0.113(11) -0.025(13) 0.025(8) 0.127(13)
C30 0.057(8) 0.37(3) 0.180(17) -0.001(19) -0.012(9) 0.039(13)
C31 0.090(10) 0.42(3) 0.163(15) -0.005(17) 0.056(10) 0.129(15)
C32 0.087(7) 0.160(11) 0.089(8) 0.006(7) 0.011(6) 0.075(8)
C33 0.066(6) 0.114(8) 0.101(8) 0.032(7) 0.038(5) 0.051(6)
C34 0.055(5) 0.106(8) 0.122(9) 0.012(7) 0.018(6) 0.041(6)
C35 0.073(6) 0.119(9) 0.116(9) 0.049(7) 0.044(6) 0.052(6)
C36 0.068(6) 0.108(8) 0.078(6) 0.019(6) 0.023(5) 0.027(6)
C37 0.059(5) 0.097(7) 0.094(7) 0.026(6) 0.025(5) 0.028(5)
C38 0.060(5) 0.099(7) 0.105(8) 0.038(6) 0.037(5) 0.040(5)
C39 0.122(9) 0.105(8) 0.081(7) 0.035(6) 0.038(7) 0.027(7)
C40 0.114(9) 0.096(8) 0.139(11) 0.020(7) 0.072(8) 0.044(7)
C41 0.135(11) 0.143(11) 0.123(10) 0.001(9) 0.090(10) 0.035(9)
C42 0.086(8) 0.186(13) 0.096(8) 0.018(8) 0.056(7) 0.042(8)
C43 0.086(7) 0.094(7) 0.067(6) 0.007(5) 0.034(5) 0.032(6)
C44 0.087(7) 0.080(6) 0.097(7) 0.035(6) 0.037(6) 0.037(5)
C45 0.096(7) 0.079(6) 0.078(6) 0.011(5) 0.044(5) 0.040(6)
C46 0.098(7) 0.076(6) 0.060(5) 0.018(4) 0.037(5) 0.047(5)
C47 0.096(7) 0.065(5) 0.067(5) 0.021(4) 0.033(5) 0.043(5)
C48 0.103(7) 0.065(5) 0.067(5) 0.026(4) 0.047(5) 0.049(5)
C49 0.075(5) 0.067(5) 0.051(4) 0.007(4) 0.012(4) 0.035(4)
C50 0.106(7) 0.077(6) 0.047(4) 0.014(4) 0.024(5) 0.055(6)
C51 0.089(7) 0.084(6) 0.057(5) 0.025(5) 0.027(5) 0.039(5)
C52 0.104(7) 0.065(5) 0.044(4) 0.015(4) 0.024(4) 0.040(5)
C53 0.134(9) 0.091(7) 0.057(5) 0.022(5) 0.040(6) 0.061(7)
C54 0.109(7) 0.065(5) 0.065(5) 0.016(4) 0.042(5) 0.035(5)
C55 0.091(7) 0.078(6) 0.051(5) 0.013(4) 0.026(4) 0.030(5)
C56 0.102(7) 0.062(5) 0.051(4) 0.012(4) 0.029(4) 0.046(5)
C57 0.088(6) 0.069(5) 0.052(4) 0.015(4) 0.026(4) 0.037(5)
C58 0.098(7) 0.079(6) 0.056(5) 0.015(4) 0.035(5) 0.040(5)
C59 0.094(7) 0.099(7) 0.057(5) 0.021(5) 0.022(5) 0.044(6)
C60 0.078(7) 0.185(13) 0.082(7) 0.005(8) 0.018(6) 0.040(8)
C61 0.167(15) 0.36(3) 0.065(8) 0.046(12) 0.028(9) 0.156(17)
C62 0.116(10) 0.164(12) 0.098(9) 0.032(8) 0.031(7) 0.085(9)
C63 0.101(7) 0.076(6) 0.059(5) 0.017(4) 0.025(5) 0.045(5)
C64 0.123(9) 0.097(8) 0.105(8) 0.027(6) 0.063(7) 0.039(7)
C65 0.097(7) 0.110(8) 0.109(8) 0.045(7) 0.054(6) 0.064(7)
C66 0.075(7) 0.135(10) 0.119(9) 0.076(8) 0.012(6) 0.042(7)
C67 0.111(10) 0.165(12) 0.079(7) 0.038(8) 0.020(7) 0.066(9)
C68 0.101(8) 0.129(9) 0.063(6) 0.026(6) 0.020(5) 0.061(7)
C69 0.085(6) 0.090(7) 0.062(5) 0.028(5) 0.016(5) 0.042(5)
C70 0.077(6) 0.090(6) 0.076(6) 0.032(5) 0.032(5) 0.048(5)
C71 0.084(6) 0.112(8) 0.061(5) 0.036(5) 0.028(5) 0.062(6)
C72 0.089(6) 0.081(6) 0.064(5) 0.036(5) 0.036(5) 0.043(5)
C73 0.135(9) 0.096(7) 0.073(6) 0.040(6) 0.046(6) 0.066(7)
C74 0.075(6) 0.096(6) 0.066(5) 0.040(5) 0.035(4) 0.048(5)
C75 0.092(6) 0.081(6) 0.068(5) 0.033(5) 0.039(5) 0.050(5)
C76 0.090(7) 0.098(7) 0.068(5) 0.038(5) 0.034(5) 0.051(6)
C77 0.100(7) 0.072(5) 0.056(5) 0.032(4) 0.035(5) 0.047(5)
C78 0.083(6) 0.076(6) 0.065(5) 0.025(4) 0.032(4) 0.048(5)
C79 0.082(6) 0.085(6) 0.056(4) 0.039(4) 0.034(4) 0.049(5)
C80 0.081(6) 0.059(5) 0.058(5) 0.025(4) 0.028(4) 0.028(4)
C81 0.068(5) 0.063(5) 0.041(4) 0.013(3) 0.012(3) 0.039(4)
C82 0.088(6) 0.066(5) 0.043(4) 0.023(4) 0.023(4) 0.041(4)
C83 0.074(5) 0.071(5) 0.057(4) 0.032(4) 0.033(4) 0.041(4)
C84 0.095(7) 0.090(6) 0.054(5) 0.024(4) 0.031(5) 0.058(6)
C85 0.080(6) 0.119(8) 0.076(6) 0.052(6) 0.040(5) 0.052(6)
C86 0.100(8) 0.085(7) 0.145(10) 0.055(7) 0.082(8) 0.048(6)
C87 0.103(9) 0.180(13) 0.150(12) 0.092(11) 0.078(9) 0.084(9)
C88 0.103(9) 0.32(2) 0.122(10) 0.108(13) 0.082(9) 0.125(12)
C89 0.113(9) 0.145(11) 0.097(8) 0.052(7) 0.062(7) 0.062(8)
C90 0.073(7) 0.122(10) 0.153(12) 0.051(9) 0.038(7) 0.035(7)
Br11 0.148(4) 0.195(5) 0.505(13) -0.048(6) 0.022(6) 0.050(4)
Br12 0.224(6) 0.357(9) 0.286(8) 0.098(7) 0.103(6) 0.126(6)
O1S 0.075(4) 0.092(4) 0.089(4) 0.041(4) 0.037(3) 0.043(3)
O2S 0.081(4) 0.077(4) 0.070(4) 0.025(3) 0.040(3) 0.037(3)
O3S 0.115(5) 0.101(5) 0.071(4) 0.043(4) 0.040(4) 0.036(4)
O4S 0.062(4) 0.098(5) 0.114(5) 0.022(4) 0.041(4) 0.023(3)
C1S 0.095(6) 0.061(5) 0.055(5) 0.017(4) 0.041(5) 0.036(5)
C2S 0.095(7) 0.082(6) 0.056(5) 0.024(4) 0.043(5) 0.045(5)
C3S 0.124(8) 0.070(6) 0.051(5) 0.026(4) 0.037(5) 0.039(6)
C4S 0.096(7) 0.071(5) 0.061(5) 0.025(4) 0.038(5) 0.032(5)
C5S 0.085(7) 0.088(7) 0.077(6) 0.040(5) 0.035(5) 0.023(5)
C6S 0.098(7) 0.101(7) 0.092(7) 0.043(6) 0.062(6) 0.037(6)
C7S 0.073(6) 0.082(6) 0.085(6) 0.006(5) 0.037(5) 0.025(5)
C8S 0.076(6) 0.076(6) 0.080(6) 0.033(5) 0.041(5) 0.033(5)
C9S 0.077(6) 0.078(6) 0.062(5) 0.028(4) 0.039(4) 0.034(5)
Br02 0.311(9) 0.261(7) 0.281(8) 0.124(6) 0.065(6) 0.075(6)
Br13 0.288(8) 0.401(11) 0.294(8) 0.134(8) 0.141(7) 0.165(8)
Br07 0.368(12) 0.270(9) 0.385(12) 0.093(8) -0.007(9) 0.077(8)
O10S 0.115(6) 0.089(5) 0.104(5) 0.051(4) 0.035(4) 0.035(4)
O11S 0.106(5) 0.074(4) 0.057(3) 0.024(3) 0.032(3) 0.038(4)
O12S 0.090(5) 0.094(5) 0.076(4) 0.023(3) 0.017(3) 0.046(4)
O13S 0.115(5) 0.080(4) 0.075(4) 0.036(3) 0.048(4) 0.053(4)
C10S 0.099(7) 0.085(6) 0.059(5) 0.029(5) 0.032(5) 0.042(6)
C11S 0.099(7) 0.102(7) 0.050(5) 0.021(5) 0.012(5) 0.050(6)
C12S 0.078(6) 0.085(6) 0.050(4) 0.021(4) 0.022(4) 0.033(5)
C13S 0.080(6) 0.075(5) 0.044(4) 0.011(4) 0.025(4) 0.036(5)
C14S 0.083(6) 0.096(7) 0.067(5) 0.022(5) 0.045(5) 0.043(5)
C15S 0.103(7) 0.077(6) 0.068(5) 0.032(5) 0.047(5) 0.042(5)
C16S 0.104(7) 0.084(6) 0.057(5) 0.026(4) 0.042(5) 0.049(6)
C17S 0.090(6) 0.080(6) 0.062(5) 0.021(4) 0.032(5) 0.042(5)
C18S 0.096(6) 0.066(5) 0.044(4) 0.022(4) 0.026(4) 0.039(5)
O13 0.081(4) 0.083(4) 0.070(4) 0.035(3) 0.028(3) 0.043(3)
O14 0.068(4) 0.101(5) 0.065(3) 0.035(3) 0.024(3) 0.036(3)
O15 0.068(4) 0.071(4) 0.116(5) 0.032(4) 0.034(4) 0.025(3)
O16 0.064(3) 0.103(5) 0.069(4) 0.031(3) 0.026(3) 0.043(3)
O17 0.116(6) 0.102(5) 0.101(5) 0.064(4) 0.044(4) 0.052(4)
O18 0.067(4) 0.080(4) 0.075(4) 0.030(3) 0.028(3) 0.030(3)
O19 0.097(6) 0.128(7) 0.183(8) 0.096(6) 0.063(6) 0.049(5)
O20 0.080(4) 0.083(4) 0.057(3) 0.038(3) 0.032(3) 0.042(3)
O21 0.077(4) 0.108(5) 0.063(3) 0.031(3) 0.022(3) 0.047(4)
O22 0.072(4) 0.092(5) 0.131(6) 0.045(4) 0.030(4) 0.039(4)
O23 0.077(4) 0.098(5) 0.068(4) 0.028(3) 0.028(3) 0.043(4)
O24 0.085(4) 0.079(4) 0.083(4) 0.036(3) 0.028(3) 0.045(3)
N13 0.063(4) 0.088(5) 0.060(4) 0.021(4) 0.018(3) 0.033(4)
N14 0.093(6) 0.094(6) 0.073(5) 0.035(4) 0.036(4) 0.034(5)
N15 0.087(5) 0.070(5) 0.063(4) 0.013(4) 0.004(4) 0.033(4)
N16 0.068(4) 0.076(4) 0.050(3) 0.020(3) 0.023(3) 0.040(4)
N17 0.065(4) 0.093(5) 0.073(5) 0.039(4) 0.029(4) 0.034(4)
N18 0.050(4) 0.067(4) 0.053(4) 0.014(3) 0.019(3) 0.015(3)
N19 0.070(4) 0.087(5) 0.052(4) 0.030(3) 0.030(3) 0.040(4)
N20 0.071(4) 0.065(4) 0.062(4) 0.020(3) 0.025(3) 0.027(4)
N21 0.059(4) 0.075(5) 0.071(4) 0.019(4) 0.016(3) 0.034(4)
N22 0.089(6) 0.066(5) 0.086(6) 0.001(4) -0.004(5) 0.028(4)
N23 0.077(5) 0.115(6) 0.060(4) 0.035(4) 0.022(4) 0.046(5)
N24 0.077(5) 0.089(5) 0.049(4) 0.022(3) 0.019(3) 0.043(4)
C91 0.067(5) 0.076(6) 0.066(5) 0.026(4) 0.009(4) 0.037(5)
C92 0.060(5) 0.087(6) 0.062(5) 0.011(5) -0.001(4) 0.041(5)
C93 0.055(5) 0.072(6) 0.097(7) 0.020(5) 0.015(5) 0.031(4)
C94 0.042(4) 0.087(6) 0.087(6) 0.043(5) 0.010(4) 0.026(4)
C95 0.051(5) 0.094(7) 0.082(6) 0.046(5) 0.023(4) 0.032(5)
C96 0.071(6) 0.088(6) 0.060(5) 0.024(5) 0.015(4) 0.034(5)
C97 0.072(6) 0.091(6) 0.068(5) 0.032(5) 0.022(4) 0.040(5)
C98 0.110(8) 0.141(10) 0.061(6) 0.044(6) 0.018(6) 0.062(8)
C99 0.125(10) 0.204(14) 0.038(5) 0.035(7) 0.027(6) 0.073(10)
C100 0.095(7) 0.161(11) 0.056(5) 0.026(6) 0.033(5) 0.064(7)
C101 0.079(6) 0.076(6) 0.055(5) 0.025(4) 0.016(4) 0.028(5)
C102 0.073(5) 0.068(5) 0.047(4) 0.016(4) 0.009(4) 0.029(4)
C103 0.079(6) 0.078(6) 0.046(4) 0.017(4) 0.023(4) 0.043(5)
C104 0.061(5) 0.063(5) 0.054(4) 0.015(4) 0.027(4) 0.023(4)
C105 0.082(6) 0.057(5) 0.055(4) 0.020(4) 0.030(4) 0.024(4)
C106 0.091(6) 0.068(5) 0.069(5) 0.039(4) 0.040(5) 0.034(5)
C107 0.090(7) 0.090(7) 0.062(5) 0.031(5) 0.033(5) 0.050(6)
C108 0.101(8) 0.086(7) 0.092(7) 0.051(6) 0.034(6) 0.044(6)
C109 0.095(7) 0.074(6) 0.112(8) 0.046(6) 0.059(6) 0.031(5)
C110 0.075(6) 0.099(7) 0.077(6) 0.043(5) 0.036(5) 0.048(5)
C111 0.083(7) 0.099(8) 0.118(8) 0.057(7) 0.055(6) 0.038(6)
C112 0.067(5) 0.083(6) 0.064(5) 0.014(4) 0.037(4) 0.020(5)
C113 0.064(5) 0.072(5) 0.044(4) 0.018(4) 0.025(3) 0.034(4)
C114 0.051(4) 0.063(5) 0.057(4) 0.015(4) 0.027(4) 0.015(4)
C115 0.073(5) 0.061(5) 0.047(4) 0.020(3) 0.027(4) 0.025(4)
C116 0.062(5) 0.066(5) 0.062(5) 0.023(4) 0.031(4) 0.023(4)
C117 0.077(6) 0.104(7) 0.086(6) 0.044(6) 0.049(5) 0.035(5)
C118 0.079(6) 0.114(8) 0.063(5) 0.024(5) 0.035(5) 0.041(6)
C119 0.093(7) 0.133(9) 0.080(6) 0.048(6) 0.045(6) 0.062(7)
C120 0.080(7) 0.121(9) 0.123(9) 0.063(7) 0.058(7) 0.057(6)
C121 0.065(5) 0.089(6) 0.072(6) 0.030(5) 0.027(4) 0.035(5)
C122 0.096(7) 0.087(7) 0.056(5) 0.015(5) 0.018(5) 0.028(5)
C123 0.061(5) 0.086(6) 0.067(5) 0.028(5) 0.012(4) 0.030(5)
C124 0.054(4) 0.068(5) 0.064(5) 0.017(4) 0.021(4) 0.026(4)
C125 0.043(4) 0.078(5) 0.064(5) 0.029(4) 0.014(3) 0.031(4)
C126 0.063(5) 0.071(5) 0.073(5) 0.025(4) 0.012(4) 0.031(4)
C127 0.066(5) 0.074(6) 0.063(5) 0.020(4) 0.004(4) 0.029(4)
C128 0.077(6) 0.092(7) 0.062(5) 0.026(5) 0.018(4) 0.047(5)
C129 0.147(10) 0.080(6) 0.055(5) 0.021(5) 0.008(6) 0.054(7)
C130 0.074(6) 0.100(8) 0.095(7) 0.001(6) 0.012(5) 0.051(6)
C131 0.066(6) 0.118(8) 0.079(6) -0.002(6) 0.013(5) 0.050(6)
C132 0.080(6) 0.091(7) 0.066(5) 0.014(5) 0.033(5) 0.039(5)
C133 0.065(5) 0.078(6) 0.056(5) 0.018(4) 0.017(4) 0.033(4)
C134 0.080(6) 0.072(5) 0.057(5) 0.020(4) 0.019(4) 0.036(5)
C136 0.092(6) 0.089(6) 0.039(4) 0.019(4) 0.032(4) 0.053(5)
C137 0.069(5) 0.095(6) 0.061(5) 0.034(5) 0.034(4) 0.043(5)
C138 0.077(6) 0.085(6) 0.044(4) 0.023(4) 0.020(4) 0.039(5)
C139 0.081(6) 0.073(5) 0.044(4) 0.005(4) 0.012(4) 0.033(5)
C140 0.105(7) 0.068(5) 0.052(4) 0.018(4) 0.028(5) 0.056(5)
C142 0.068(6) 0.083(7) 0.116(8) 0.038(6) 0.040(6) 0.042(5)
C143 0.056(5) 0.069(5) 0.071(5) 0.014(4) 0.011(4) 0.025(4)
C144 0.072(6) 0.058(5) 0.089(6) 0.023(5) 0.023(5) 0.027(4)
C145 0.074(6) 0.062(5) 0.073(5) 0.028(4) 0.021(4) 0.030(4)
C146 0.083(6) 0.065(5) 0.051(4) 0.017(4) 0.025(4) 0.040(4)
C147 0.061(5) 0.063(5) 0.045(4) 0.005(3) 0.014(3) 0.031(4)
C148 0.075(5) 0.059(5) 0.047(4) 0.008(3) 0.018(4) 0.031(4)
C149 0.078(6) 0.085(6) 0.055(5) 0.014(4) 0.029(4) 0.045(5)
C150 0.061(5) 0.093(6) 0.062(5) 0.014(5) 0.032(4) 0.032(5)
C151 0.075(6) 0.069(5) 0.066(5) 0.016(4) -0.005(4) 0.030(5)
C152 0.049(5) 0.075(6) 0.086(6) 0.006(5) 0.004(4) 0.031(4)
C153 0.078(7) 0.110(8) 0.095(7) 0.014(6) 0.011(6) 0.048(6)
C154 0.095(8) 0.104(9) 0.094(8) 0.012(7) -0.027(6) 0.029(7)
C155 0.083(7) 0.111(9) 0.107(9) 0.008(7) 0.016(6) 0.056(7)
C156 0.057(5) 0.096(7) 0.119(8) 0.027(6) 0.018(5) 0.034(5)
C157 0.056(5) 0.109(8) 0.079(6) 0.052(6) 0.010(4) 0.012(5)
C158 0.106(9) 0.157(12) 0.080(7) 0.043(7) 0.032(6) 0.081(8)
C159 0.094(8) 0.128(9) 0.093(7) 0.023(7) 0.034(6) 0.073(7)
C160 0.085(7) 0.115(8) 0.071(6) 0.004(6) 0.030(5) 0.043(6)
C161 0.091(6) 0.091(6) 0.052(5) 0.030(4) 0.036(5) 0.045(5)
C162 0.073(5) 0.106(7) 0.057(5) 0.044(5) 0.030(4) 0.048(5)
C163 0.058(5) 0.089(6) 0.049(4) 0.024(4) 0.022(4) 0.031(4)
C164 0.057(4) 0.068(5) 0.040(4) 0.017(3) 0.021(3) 0.028(4)
C165 0.059(5) 0.066(5) 0.055(4) 0.009(4) 0.020(4) 0.022(4)
C166 0.065(5) 0.071(5) 0.045(4) 0.015(4) 0.019(4) 0.028(4)
C167 0.067(5) 0.072(5) 0.053(4) 0.026(4) 0.031(4) 0.036(4)
C168 0.077(6) 0.090(6) 0.043(4) 0.020(4) 0.025(4) 0.042(5)
C169 0.068(5) 0.062(5) 0.077(6) 0.011(4) 0.026(4) 0.032(4)
C170 0.070(5) 0.056(5) 0.070(5) 0.017(4) 0.033(4) 0.026(4)
C171 0.069(5) 0.058(5) 0.057(4) 0.007(4) 0.030(4) 0.031(4)
C172 0.080(5) 0.062(5) 0.049(4) 0.013(4) 0.031(4) 0.034(4)
C173 0.077(5) 0.062(5) 0.050(4) 0.017(4) 0.029(4) 0.033(4)
C174 0.076(6) 0.075(6) 0.061(5) 0.021(4) 0.029(4) 0.032(5)
C175 0.069(5) 0.057(5) 0.075(5) 0.021(4) 0.028(4) 0.024(4)
C176 0.082(6) 0.070(5) 0.045(4) 0.015(4) 0.025(4) 0.037(5)
C177 0.057(5) 0.069(5) 0.055(4) 0.007(4) 0.011(4) 0.020(4)
C178 0.052(4) 0.089(6) 0.049(4) 0.013(4) 0.014(4) 0.024(4)
C179 0.077(7) 0.104(8) 0.105(8) -0.005(6) 0.013(6) 0.038(6)
C180 0.079(7) 0.156(12) 0.082(7) 0.002(7) -0.004(6) 0.044(8)
C181 0.063(6) 0.117(8) 0.085(7) 0.007(6) 0.016(5) 0.044(6)
C182 0.063(5) 0.082(6) 0.070(5) 0.032(5) 0.024(4) 0.036(4)
Br15 0.246(6) 0.271(7) 0.258(6) 0.082(5) 0.060(5) 0.140(5)
O20S 0.230(10) 0.138(7) 0.151(7) 0.032(6) 0.090(7) 0.078(7)
O21S 0.31(2) 0.165(12) 0.247(16) 0.073(11) 0.151(15) 0.107(13)
O22S 0.61(3) 0.140(9) 0.116(8) 0.043(7) 0.190(13) 0.175(14)
O23S 0.252(15) 0.283(16) 0.136(9) 0.073(10) 0.074(10) 0.152(13)
C20S 0.28(3) 0.145(16) 0.24(2) 0.073(16) 0.17(2) 0.082(18)
C21S 0.45(4) 0.111(12) 0.105(11) 0.047(9) 0.144(17) 0.088(17)
C22S 0.257(12) 0.132(9) 0.092(7) 0.020(7) 0.094(8) 0.073(9)
C27S 0.220(10) 0.135(8) 0.115(6) 0.034(6) 0.095(7) 0.071(7)
C26S 0.244(10) 0.139(8) 0.105(7) 0.039(6) 0.092(7) 0.064(8)
C25S 0.254(11) 0.135(8) 0.114(7) 0.029(6) 0.089(8) 0.076(8)
C24S 0.261(11) 0.132(8) 0.112(7) 0.017(6) 0.085(8) 0.075(8)
C23S 0.245(10) 0.132(7) 0.099(6) 0.020(5) 0.099(7) 0.072(7)
C28S 0.233(9) 0.128(7) 0.117(6) 0.032(5) 0.098(7) 0.074(7)
O30S 0.084(4) 0.073(4) 0.061(3) 0.030(3) 0.030(3) 0.040(3)
O31S 0.104(5) 0.068(4) 0.068(4) 0.029(3) 0.038(3) 0.038(3)
O32S 0.120(5) 0.087(4) 0.079(4) 0.050(4) 0.045(4) 0.059(4)
O33S 0.099(5) 0.116(5) 0.081(4) 0.031(4) 0.042(4) 0.055(4)
C30S 0.090(6) 0.075(6) 0.052(4) 0.029(4) 0.025(4) 0.047(5)
C31S 0.107(7) 0.088(7) 0.058(5) 0.024(5) 0.024(5) 0.055(6)
C32S 0.091(6) 0.081(6) 0.055(5) 0.018(4) 0.029(4) 0.048(5)
C33S 0.094(6) 0.068(5) 0.051(4) 0.022(4) 0.033(4) 0.042(5)
C34S 0.091(6) 0.087(6) 0.048(4) 0.018(4) 0.029(4) 0.045(5)
C35S 0.102(7) 0.091(7) 0.081(6) 0.031(5) 0.055(6) 0.037(6)
C36S 0.095(7) 0.109(8) 0.058(5) 0.027(5) 0.037(5) 0.061(6)
C37S 0.094(7) 0.081(6) 0.051(4) 0.019(4) 0.024(4) 0.052(5)
C38S 0.094(6) 0.081(6) 0.043(4) 0.011(4) 0.022(4) 0.052(5)
O40S 0.169(9) 0.145(8) 0.143(7) 0.081(6) 0.074(7) 0.092(7)
O41S 0.140(7) 0.148(8) 0.165(8) 0.096(7) 0.088(7) 0.063(6)
O42S 0.131(6) 0.155(7) 0.090(5) 0.073(5) 0.054(5) 0.084(6)
C40S 0.119(9) 0.084(7) 0.097(7) 0.055(6) 0.066(7) 0.041(6)
C41S 0.086(6) 0.091(7) 0.073(6) 0.022(5) 0.044(5) 0.046(5)
C42S 0.130(9) 0.089(7) 0.082(6) 0.035(5) 0.060(6) 0.061(7)
C43S 0.096(7) 0.089(7) 0.074(6) 0.028(5) 0.038(5) 0.049(6)
C44S 0.133(9) 0.115(8) 0.061(5) 0.035(5) 0.049(6) 0.082(8)
C45S 0.120(9) 0.125(9) 0.087(7) 0.050(7) 0.067(7) 0.068(7)
C46S 0.127(9) 0.089(7) 0.097(7) 0.037(6) 0.074(7) 0.042(7)
C47S 0.136(11) 0.197(15) 0.112(10) 0.049(10) 0.058(9) 0.110(11)
O50S 0.289(10) 0.240(9) 0.254(9) 0.058(7) 0.120(8) 0.074(7)
O52S 0.273(9) 0.267(9) 0.240(9) -0.009(7) 0.156(7) 0.062(7)
O53S 0.267(9) 0.246(9) 0.253(9) 0.028(7) 0.133(7) 0.065(7)
C52S 0.181(5) 0.189(5) 0.178(5) 0.023(4) 0.088(4) 0.070(4)
O51S 0.203(5) 0.199(5) 0.196(5) 0.045(4) 0.074(4) 0.077(4)
C50S 0.195(5) 0.196(6) 0.189(5) 0.046(4) 0.083(4) 0.067(4)
C51S 0.188(6) 0.183(6) 0.173(5) 0.038(4) 0.082(4) 0.060(4)
C53S 0.188(5) 0.188(5) 0.180(5) 0.033(4) 0.082(4) 0.076(4)
C54S 0.223(6) 0.213(6) 0.213(6) 0.045(4) 0.093(4) 0.075(4)
C55S 0.249(6) 0.245(6) 0.243(6) 0.055(4) 0.095(4) 0.079(4)
C56S 0.236(6) 0.237(6) 0.233(6) 0.053(4) 0.092(4) 0.080(4)
C57S 0.213(6) 0.196(6) 0.195(6) 0.050(4) 0.082(4) 0.077(4)
C58S 0.204(5) 0.196(5) 0.191(5) 0.039(4) 0.081(4) 0.073(4)
O080 0.127(8) 0.115(7) 0.336(17) 0.038(9) 0.090(10) 0.057(6)

loop_
_atom_type_symbol
_atom_type_description
_atom_type_scat_dispersion_real
_atom_type_scat_dispersion_imag
_atom_type_scat_source
C C 0.0148 0.0070 'International Tables Vol C Tables 4.2.6.8 and 6.1.1.4'
H H 0.0000 0.0000 'International Tables Vol C Tables 4.2.6.8 and 6.1.1.4'
Br Br -0.9502 1.0410 'International Tables Vol C Tables 4.2.6.8 and 6.1.1.4'
N N 0.0253 0.0136 'International Tables Vol C Tables 4.2.6.8 and 6.1.1.4'
O O 0.0412 0.0250 'International Tables Vol C Tables 4.2.6.8 and 6.1.1.4'

loop_
_geom_angle_atom_site_label_1
_geom_angle_atom_site_label_2
_geom_angle_atom_site_label_3
_geom_angle
_geom_angle_site_symmetry_1
_geom_angle_site_symmetry_3
_geom_angle_publ_flag
C40 N1 C39 117.0 . . ?
C44 N1 C39 120.6 . . ?
C44 N1 C40 122.3 . . ?
C86 N2 C90 117.5 . . ?
C87 N2 C86 118.2 . . ?
C87 N2 C90 123.2 . . ?
C28 N3 C32 116.4 . . ?
C29 N3 C28 126.2 . . ?
C29 N3 C32 117.2 . . ?
C45 N4 C43 116.1 . . ?
C45 N4 C58 124.6 . . ?
C58 N4 C43 119.2 . . ?
C76 N5 C77 125.3 . . ?
C85 N5 C76 118.7 . . ?
C85 N5 C77 116.0 . . ?
C18 N6 C27 114.5 . . ?
C19 N6 C18 127.4 . . ?
C19 N6 C27 118.0 . . ?
C13 N7 C11 117.6 . . ?
C13 N7 C26 124.7 . . ?
C26 N7 C11 117.8 . . ?
C51 N8 C50 125.8 . . ?
C51 N8 C59 119.5 . . ?
C59 N8 C50 114.7 . . ?
C69 N9 C84 116.4 . . ?
C71 N9 C69 116.9 . . ?
C71 N9 C84 126.7 . . ?
C66 N10 C65 121.8 . . ?
C70 N10 C65 119.2 . . ?
C70 N10 C66 118.7 . . ?
C8 N11 C7 120.8 . . ?
C12 N11 C7 120.6 . . ?
C12 N11 C8 118.6 . . ?
C62 N12 C63 122.2 . . ?
C62 N12 C64 116.3 . . ?
C63 N12 C64 121.3 . . ?
C22 C0AA C20 119.9 . . ?
C2 C1 C6 119.8 . . ?
C2 C1 C7 117.4 . . ?
C6 C1 C7 122.8 . . ?
C1 C2 C3 122.0 . . ?
C2 C3 C4 119.7 . . ?
C2 C3 C64 122.4 . . ?
C4 C3 C64 117.8 . . ?
C5 C4 C3 117.2 . . ?
C4 C5 C6 121.0 . . ?
C4 C5 C65 118.0 . . ?
C6 C5 C65 120.9 . . ?
C1 C6 C5 120.2 . . ?
N11 C7 C1 115.2 . . ?
N11 C8 C9 121.5 . . ?
C8 C9 C10 120.3 . . ?
C11 C10 C9 115.8 . . ?
C10 C11 N7 119.1 . . ?
C12 C11 N7 117.7 . . ?
C12 C11 C10 123.1 . . ?
N11 C12 C11 120.7 . . ?
O3 C13 N7 120.1 . . ?
O3 C13 C14 123.1 . . ?
N7 C13 C14 116.7 . . ?
C15 C14 C13 119.5 . . ?
C15 C14 C24 119.5 . . ?
C24 C14 C13 121.1 . . ?
C14 C15 C16 119.7 . . ?
C17 C16 C15 121.0 . . ?
C16 C17 C18 119.2 . . ?
C16 C17 C25 120.0 . . ?
C25 C17 C18 120.8 . . ?
O1 C18 N6 123.1 . . ?
O1 C18 C17 121.5 . . ?
N6 C18 C17 115.4 . . ?
O2 C19 N6 123.6 . . ?
O2 C19 C20 121.0 . . ?
N6 C19 C20 115.3 . . ?
C0AA C20 C19 119.6 . . ?
C0AA C20 C25 120.8 . . ?
C25 C20 C19 119.5 . . ?
C0AA C22 C23 120.3 . . ?
C22 C23 C24 120.0 . . ?
C22 C23 C26 119.9 . . ?
C24 C23 C26 120.1 . . ?
C23 C24 C14 120.1 . . ?
C25 C24 C14 119.4 . . ?
C25 C24 C23 120.3 . . ?
C20 C25 C17 120.9 . . ?
C24 C25 C17 120.4 . . ?
C24 C25 C20 118.7 . . ?
O4 C26 N7 118.5 . . ?
O4 C26 C23 124.6 . . ?
N7 C26 C23 116.9 . . ?
C28 C27 N6 121.1 . . ?
C28 C27 C31 120.5 . . ?
C31 C27 N6 118.0 . . ?
N3 C28 C27 117.2 . . ?
N3 C29 C30 122.5 . . ?
C29 C30 C31 114.1 . . ?
C27 C31 C30 119.2 . . ?
C33 C32 N3 115.1 . . ?
C34 C33 C32 118.6 . . ?
C34 C33 C38 119.7 . . ?
C38 C33 C32 121.7 . . ?
C33 C34 C35 121.9 . . ?
C34 C35 C36 115.6 . . ?
C34 C35 C90 119.0 . . ?
C36 C35 C90 125.3 . . ?
C37 C36 C35 124.3 . . ?
C36 C37 C38 115.5 . . ?
C36 C37 C39 126.8 . . ?
C38 C37 C39 117.7 . . ?
C33 C38 C37 123.0 . . ?
C37 C39 N1 113.7 . . ?
N1 C40 C41 114.8 . . ?
C42 C41 C40 123.4 . . ?
C41 C42 C43 119.0 . . ?
C42 C43 N4 123.2 . . ?
C44 C43 N4 115.8 . . ?
C44 C43 C42 120.9 . . ?
N1 C44 C43 119.4 . . ?
O5 C45 N4 122.1 . . ?
O5 C45 C46 122.0 . . ?
N4 C45 C46 115.7 . . ?
C47 C46 C45 119.4 . . ?
C47 C46 C56 121.4 . . ?
C56 C46 C45 119.3 . . ?
C46 C47 C48 120.6 . . ?
C49 C48 C47 120.9 . . ?
C48 C49 C50 118.9 . . ?
C48 C49 C57 119.9 . . ?
C57 C49 C50 121.1 . . ?
O7 C50 N8 119.1 . . ?
O7 C50 C49 126.5 . . ?
N8 C50 C49 114.4 . . ?
O8 C51 N8 120.8 . . ?
O8 C51 C52 121.4 . . ?
N8 C51 C52 117.8 . . ?
C53 C52 C51 122.6 . . ?
C57 C52 C51 119.7 . . ?
C57 C52 C53 117.7 . . ?
C54 C53 C52 123.2 . . ?
C53 C54 C55 120.0 . . ?
C54 C55 C56 119.5 . . ?
C54 C55 C58 119.4 . . ?
C56 C55 C58 120.9 . . ?
C46 C56 C57 118.2 . . ?
C55 C56 C46 122.1 . . ?
C55 C56 C57 119.7 . . ?
C49 C57 C56 119.0 . . ?
C52 C57 C49 121.2 . . ?
C52 C57 C56 119.8 . . ?
O6 C58 N4 118.2 . . ?
O6 C58 C55 125.7 . . ?
N4 C58 C55 116.0 . . ?
C60 C59 N8 116.2 . . ?
C63 C59 N8 120.8 . . ?
C63 C59 C60 122.8 . . ?
C59 C60 C61 116.1 . . ?
C62 C61 C60 120.0 . . ?
N12 C62 C61 118.2 . . ?
C59 C63 N12 120.4 . . ?
N12 C64 C3 108.7 . . ?
N10 C65 C5 110.9 . . ?
C67 C66 N10 123.1 . . ?
C66 C67 C68 119.8 . . ?
C69 C68 C67 116.7 . . ?
C68 C69 N9 118.8 . . ?
C70 C69 N9 118.5 . . ?
C70 C69 C68 122.6 . . ?
N10 C70 C69 119.1 . . ?
O12 C71 N9 121.7 . . ?
O12 C71 C72 121.8 . . ?
N9 C71 C72 116.5 . . ?
C73 C72 C71 120.9 . . ?
C82 C72 C71 119.7 . . ?
C82 C72 C73 119.4 . . ?
C74 C73 C72 123.3 . . ?
C73 C74 C75 117.2 . . ?
C74 C75 C76 116.5 . . ?
C74 C75 C83 122.3 . . ?
C83 C75 C76 121.2 . . ?
O10 C76 N5 118.9 . . ?
O10 C76 C75 126.3 . . ?
N5 C76 C75 114.8 . . ?
O9 C77 N5 118.5 . . ?
O9 C77 C78 123.7 . . ?
N5 C77 C78 117.8 . . ?
C79 C78 C77 120.8 . . ?
C79 C78 C83 119.2 . . ?
C83 C78 C77 119.9 . . ?
C80 C79 C78 119.9 . . ?
C81 C80 C79 122.0 . . ?
C80 C81 C82 119.9 . . ?
C80 C81 C84 119.7 . . ?
C82 C81 C84 120.2 . . ?
C72 C82 C81 122.5 . . ?
C72 C82 C83 119.1 . . ?
C81 C82 C83 118.4 . . ?
C78 C83 C75 120.9 . . ?
C78 C83 C82 120.5 . . ?
C82 C83 C75 118.5 . . ?
O11 C84 N9 121.2 . . ?
O11 C84 C81 124.5 . . ?
N9 C84 C81 114.1 . . ?
N5 C85 C86 116.4 . . ?
C89 C85 N5 124.5 . . ?
C89 C85 C86 119.1 . . ?
N2 C86 C85 121.2 . . ?
C88 C87 N2 122.7 . . ?
C87 C88 C89 119.8 . . ?
C85 C89 C88 119.0 . . ?
C35 C90 N2 110.3 . . ?
C9S O2S C1S 120.2 . . ?
O1S C1S O2S 114.8 . . ?
O1S C1S C2S 125.5 . . ?
C2S C1S O2S 119.6 . . ?
C3S C2S C1S 119.3 . . ?
O3S C3S C4S 114.2 . . ?
C2S C3S O3S 124.3 . . ?
C2S C3S C4S 121.3 . . ?
C5S C4S C3S 125.1 . . ?
C9S C4S C3S 117.0 . . ?
C9S C4S C5S 117.7 . . ?
C6S C5S C4S 122.1 . . ?
C5S C6S C7S 118.6 . . ?
O4S C7S C6S 117.4 . . ?
C8S C7S O4S 122.5 . . ?
C8S C7S C6S 120.0 . . ?
C7S C8S C9S 119.9 . . ?
O2S C9S C8S 116.0 . . ?
C4S C9S O2S 122.4 . . ?
C4S C9S C8S 121.6 . . ?
C10S O11S C18S 119.9 . . ?
O10S C10S O11S 115.1 . . ?
O10S C10S C11S 125.6 . . ?
O11S C10S C11S 119.1 . . ?
C12S C11S C10S 121.3 . . ?
O12S C12S C11S 122.1 . . ?
O12S C12S C13S 117.9 . . ?
C11S C12S C13S 120.0 . . ?
C12S C13S C18S 117.6 . . ?
C14S C13S C12S 125.6 . . ?
C14S C13S C18S 116.7 . . ?
C15S C14S C13S 121.5 . . ?
C14S C15S C16S 119.0 . . ?
O13S C16S C15S 116.6 . . ?
O13S C16S C17S 122.2 . . ?
C17S C16S C15S 121.2 . . ?
C18S C17S C16S 117.5 . . ?
O11S C18S C13S 121.9 . . ?
C17S C18S O11S 114.1 . . ?
C17S C18S C13S 124.0 . . ?
C178 N13 C182 117.8 . . ?
C181 N13 C178 121.1 . . ?
C181 N13 C182 121.0 . . ?
C120 N14 C122 121.7 . . ?
C121 N14 C120 118.6 . . ?
C121 N14 C122 119.6 . . ?
C130 N15 C129 119.1 . . ?
C130 N15 C134 122.9 . . ?
C134 N15 C129 118.0 . . ?
C133 N16 C149 116.6 . . ?
C150 N16 C133 118.7 . . ?
C150 N16 C149 124.6 . . ?
C111 N17 C117 116.4 . . ?
C112 N17 C111 125.2 . . ?
C112 N17 C117 118.3 . . ?
C168 N18 C169 123.8 . . ?
C168 N18 C177 119.2 . . ?
C169 N18 C177 116.9 . . ?
C161 N19 C163 116.6 . . ?
C176 N19 C161 118.2 . . ?
C176 N19 C163 125.2 . . ?
C101 N20 C103 114.8 . . ?
C107 N20 C101 118.0 . . ?
C107 N20 C103 127.1 . . ?
C140 N21 C142 124.6 . . ?
C140 N21 C151 119.4 . . ?
C142 N21 C151 115.4 . . ?
C152 N22 C155 122.9 . . ?
C152 N22 C156 119.4 . . ?
C155 N22 C156 117.7 . . ?
C158 N23 C157 119.4 . . ?
C158 N23 C162 121.7 . . ?
C162 N23 C157 118.8 . . ?
C98 N24 C97 121.3 . . ?
C102 N24 C97 118.4 . . ?
C102 N24 C98 120.3 . . ?
C92 C91 C96 119.7 . . ?
C92 C91 C97 119.4 . . ?
C96 C91 C97 120.8 . . ?
C91 C92 C93 120.3 . . ?
C92 C93 C156 118.7 . . ?
C94 C93 C92 120.7 . . ?
C94 C93 C156 120.6 . . ?
C93 C94 C95 119.6 . . ?
C94 C95 C96 121.5 . . ?
C94 C95 C157 118.4 . . ?
C96 C95 C157 120.1 . . ?
C95 C96 C91 117.9 . . ?
N24 C97 C91 109.6 . . ?
C99 C98 N24 118.9 . . ?
C98 C99 C100 123.0 . . ?
C99 C100 C101 117.7 . . ?
C100 C101 N20 120.0 . . ?
C102 C101 N20 120.6 . . ?
C102 C101 C100 119.3 . . ?
N24 C102 C101 120.6 . . ?
O18 C103 N20 122.4 . . ?
O18 C103 C104 124.4 . . ?
N20 C103 C104 113.2 . . ?
C105 C104 C103 120.7 . . ?
C116 C104 C103 119.8 . . ?
C116 C104 C105 119.5 . . ?
C104 C105 C114 119.1 . . ?
C106 C105 C104 120.0 . . ?
C106 C105 C114 120.9 . . ?
C105 C106 C107 121.5 . . ?
C108 C106 C105 117.3 . . ?
C108 C106 C107 121.2 . . ?
O17 C107 N20 121.9 . . ?
O17 C107 C106 120.9 . . ?
N20 C107 C106 117.1 . . ?
C109 C108 C106 122.7 . . ?
C108 C109 C110 118.2 . . ?
C109 C110 C111 116.9 . . ?
C114 C110 C109 121.5 . . ?
C114 C110 C111 121.4 . . ?
O19 C111 N17 117.9 . . ?
O19 C111 C110 125.8 . . ?
N17 C111 C110 116.0 . . ?
O20 C112 N17 121.6 . . ?
O20 C112 C113 123.8 . . ?
N17 C112 C113 114.4 . . ?
C114 C113 C112 119.6 . . ?
C115 C113 C112 119.1 . . ?
C115 C113 C114 121.3 . . ?
C110 C114 C105 119.3 . . ?
C110 C114 C113 122.6 . . ?
C113 C114 C105 118.1 . . ?
C113 C115 C116 120.5 . . ?
C104 C116 C115 121.4 . . ?
C118 C117 N17 120.4 . . ?
C118 C117 C121 121.3 . . ?
C121 C117 N17 118.3 . . ?
C117 C118 C119 119.4 . . ?
C120 C119 C118 117.9 . . ?
C119 C120 N14 123.6 . . ?
N14 C121 C117 119.2 . . ?
N14 C122 C123 111.7 . . ?
C124 C123 C122 118.8 . . ?
C128 C123 C122 122.2 . . ?
C128 C123 C124 118.9 . . ?
C125 C124 C123 120.3 . . ?
C124 C125 C182 121.9 . . ?
C126 C125 C124 121.9 . . ?
C126 C125 C182 116.1 . . ?
C125 C126 C127 118.8 . . ?
C126 C127 C129 118.2 . . ?
C128 C127 C126 119.1 . . ?
C128 C127 C129 122.5 . . ?
C123 C128 C127 120.9 . . ?
N15 C129 C127 111.8 . . ?
N15 C130 C131 119.0 . . ?
C130 C131 C132 120.4 . . ?
C133 C132 C131 119.3 . . ?
C132 C133 N16 121.2 . . ?
C134 C133 N16 119.0 . . ?
C134 C133 C132 119.7 . . ?
C133 C134 N15 118.8 . . ?
C137 C136 C147 120.4 . . ?
C137 C136 C150 119.7 . . ?
C147 C136 C150 120.0 . . ?
C136 C137 C138 119.4 . . ?
C139 C138 C137 120.7 . . ?
C138 C139 C140 121.3 . . ?
C138 C139 C148 121.1 . . ?
C148 C139 C140 117.6 . . ?
O21 C140 N21 122.6 . . ?
O21 C140 C139 118.7 . . ?
N21 C140 C139 118.6 . . ?
O22 C142 N21 121.1 . . ?
O22 C142 C143 121.5 . . ?
N21 C142 C143 117.3 . . ?
C144 C143 C142 119.5 . . ?
C144 C143 C148 123.1 . . ?
C148 C143 C142 117.4 . . ?
C143 C144 C145 117.8 . . ?
C146 C145 C144 122.4 . . ?
C145 C146 C147 120.5 . . ?
C145 C146 C149 121.3 . . ?
C147 C146 C149 118.2 . . ?
C136 C147 C146 122.0 . . ?
C148 C147 C136 120.4 . . ?
C148 C147 C146 117.6 . . ?
C143 C148 C139 123.6 . . ?
C143 C148 C147 118.4 . . ?
C147 C148 C139 117.9 . . ?
O24 C149 N16 120.8 . . ?
O24 C149 C146 121.7 . . ?
N16 C149 C146 117.6 . . ?
O23 C150 N16 120.1 . . ?
O23 C150 C136 122.3 . . ?
N16 C150 C136 117.5 . . ?
C152 C151 N21 120.4 . . ?
C152 C151 C153 120.3 . . ?
C153 C151 N21 119.3 . . ?
N22 C152 C151 121.4 . . ?
C151 C153 C154 117.3 . . ?
C155 C154 C153 120.5 . . ?
N22 C155 C154 117.4 . . ?
C93 C156 N22 112.2 . . ?
N23 C157 C95 113.3 . . ?
N23 C158 C159 120.8 . . ?
C160 C159 C158 117.4 . . ?
C159 C160 C161 121.2 . . ?
C160 C161 N19 121.3 . . ?
C162 C161 N19 119.4 . . ?
C162 C161 C160 119.3 . . ?
C161 C162 N23 119.4 . . ?
O14 C163 N19 121.8 . . ?
O14 C163 C164 122.9 . . ?
N19 C163 C164 115.4 . . ?
C165 C164 C163 119.3 . . ?
C165 C164 C172 120.9 . . ?
C172 C164 C163 119.8 . . ?
C164 C165 C166 121.1 . . ?
C167 C166 C165 119.3 . . ?
C166 C167 C168 121.2 . . ?
C166 C167 C171 121.0 . . ?
C171 C167 C168 117.8 . . ?
O16 C168 N18 120.6 . . ?
O16 C168 C167 118.9 . . ?
N18 C168 C167 120.5 . . ?
O15 C169 N18 119.6 . . ?
O15 C169 C170 123.6 . . ?
N18 C169 C170 116.8 . . ?
C171 C170 C169 118.8 . . ?
C175 C170 C169 120.2 . . ?
C175 C170 C171 121.0 . . ?
C167 C171 C172 118.6 . . ?
C170 C171 C167 122.1 . . ?
C170 C171 C172 119.2 . . ?
C164 C172 C171 119.0 . . ?
C164 C172 C173 122.8 . . ?
C171 C172 C173 118.1 . . ?
C172 C173 C176 118.2 . . ?
C174 C173 C172 119.1 . . ?
C174 C173 C176 122.7 . . ?
C173 C174 C175 122.4 . . ?
C170 C175 C174 120.2 . . ?
O13 C176 N19 120.5 . . ?
O13 C176 C173 121.1 . . ?
N19 C176 C173 118.4 . . ?
C178 C177 N18 118.8 . . ?
C178 C177 C179 119.4 . . ?
C179 C177 N18 121.8 . . ?
N13 C178 C177 120.2 . . ?
C180 C179 C177 118.8 . . ?
C179 C180 C181 119.8 . . ?
N13 C181 C180 120.8 . . ?
N13 C182 C125 111.7 . . ?
C28S O20S C20S 120.2 . . ?
O21S C20S O20S 104.5 . . ?
O21S C20S C21S 141.2 . . ?
C21S C20S O20S 113.3 . . ?
C22S C21S C20S 134.0 . . ?
O22S C22S C23S 105.7 . . ?
C21S C22S O22S 136.9 . . ?
C21S C22S C23S 117.4 . . ?
C26S C27S C28S 120.0 . . ?
C27S C26S O23S 122.3 . . ?
C27S C26S C25S 120.0 . . ?
C25S C26S O23S 117.4 . . ?
C26S C25S C24S 120.0 . . ?
C23S C24S C25S 120.0 . . ?
C24S C23S C22S 127.2 . . ?
C28S C23S C22S 112.7 . . ?
C28S C23S C24S 120.0 . . ?
O20S C28S C27S 117.8 . . ?
O20S C28S C23S 122.2 . . ?
C23S C28S C27S 120.0 . . ?
C30S O30S C38S 122.8 . . ?
O30S C30S C31S 117.7 . . ?
O31S C30S O30S 117.8 . . ?
O31S C30S C31S 124.6 . . ?
C32S C31S C30S 120.2 . . ?
O32S C32S C31S 122.9 . . ?
O32S C32S C33S 116.8 . . ?
C31S C32S C33S 120.3 . . ?
C34S C33S C32S 122.7 . . ?
C34S C33S C38S 121.7 . . ?
C38S C33S C32S 115.4 . . ?
C33S C34S C35S 119.8 . . ?
C34S C35S C36S 118.8 . . ?
O33S C36S C35S 119.3 . . ?
C37S C36S O33S 118.8 . . ?
C37S C36S C35S 121.9 . . ?
C36S C37S C38S 119.3 . . ?
O30S C38S C33S 123.4 . . ?
O30S C38S C37S 118.0 . . ?
C33S C38S C37S 118.5 . . ?
O40S C40S C41S 115.6 . . ?
O40S C40S C47S 119.0 . . ?
C47S C40S C41S 125.2 . . ?
C42S C41S C40S 118.6 . . ?
C46S C41S C40S 125.6 . . ?
C46S C41S C42S 115.8 . . ?
C43S C42S C41S 123.5 . . ?
C42S C43S C44S 116.4 . . ?
O42S C44S C43S 116.4 . . ?
O42S C44S C45S 120.5 . . ?
C45S C44S C43S 123.1 . . ?
C46S C45S C44S 115.7 . . ?
O41S C46S C45S 115.8 . . ?
C41S C46S O41S 118.8 . . ?
C41S C46S C45S 125.3 . . ?
O52S C52S C51S 113.8 . . ?
O52S C52S C53S 126.1 . . ?
C53S C52S C51S 120.0 . . ?
C58S O51S C50S 120.0 . . ?
O50S C50S O51S 125.1 . . ?
O50S C50S C51S 114.9 . . ?
C51S C50S O51S 120.0 . . ?
C50S C51S C52S 120.0 . . ?
C54S C53S C52S 120.0 . . ?
C54S C53S C58S 120.0 . . ?
C58S C53S C52S 120.0 . . ?
C53S C54S C55S 120.0 . . ?
C56S C55S C54S 120.0 . . ?
C55S C56S O53S 117.9 . . ?
C55S C56S C57S 120.0 . . ?
C57S C56S O53S 121.9 . . ?
C58S C57S C56S 120.0 . . ?
O51S C58S C53S 120.0 . . ?
O51S C58S C57S 120.0 . . ?
C57S C58S C53S 120.0 . . ?

loop_
_geom_bond_atom_site_label_1
_geom_bond_atom_site_label_2
_geom_bond_distance
_geom_bond_site_symmetry_2
_geom_bond_publ_flag
Br9 Br10 2.0802 . ?
O1 C18 1.1947 . ?
O2 C19 1.1923 . ?
O3 C13 1.2135 . ?
O4 C26 1.2045 . ?
O5 C45 1.2128 . ?
O6 C58 1.2065 . ?
O7 C50 1.2167 . ?
O8 C51 1.2107 . ?
O9 C77 1.2395 . ?
O10 C76 1.1785 . ?
O11 C84 1.2115 . ?
O12 C71 1.2282 . ?
N1 C39 1.5179 . ?
N1 C40 1.3686 . ?
N1 C44 1.3543 . ?
N2 C86 1.3694 . ?
N2 C87 1.3561 . ?
N2 C90 1.5143 . ?
N3 C28 1.3101 . ?
N3 C29 1.2699 . ?
N3 C32 1.5186 . ?
N4 C43 1.4286 . ?
N4 C45 1.4147 . ?
N4 C58 1.4267 . ?
N5 C76 1.4118 . ?
N5 C77 1.4165 . ?
N5 C85 1.3815 . ?
N6 C18 1.4007 . ?
N6 C19 1.3817 . ?
N6 C27 1.4354 . ?
N7 C11 1.4323 . ?
N7 C13 1.4216 . ?
N7 C26 1.4270 . ?
N8 C50 1.4541 . ?
N8 C51 1.3539 . ?
N8 C59 1.4513 . ?
N9 C69 1.4316 . ?
N9 C71 1.3703 . ?
N9 C84 1.4435 . ?
N10 C65 1.4485 . ?
N10 C66 1.4037 . ?
N10 C70 1.3552 . ?
N11 C7 1.4627 . ?
N11 C8 1.3751 . ?
N11 C12 1.3486 . ?
N12 C62 1.3191 . ?
N12 C63 1.3516 . ?
N12 C64 1.5417 . ?
C0AA C20 1.3809 . ?
C0AA C22 1.3655 . ?
C1 C2 1.3514 . ?
C1 C6 1.3528 . ?
C1 C7 1.4695 . ?
C2 C3 1.3744 . ?
C3 C4 1.4233 . ?
C3 C64 1.5569 . ?
C4 C5 1.3737 . ?
C5 C6 1.4116 . ?
C5 C65 1.5453 . ?
C8 C9 1.3844 . ?
C9 C10 1.3944 . ?
C10 C11 1.3940 . ?
C11 C12 1.3561 . ?
C13 C14 1.4657 . ?
C14 C15 1.3668 . ?
C14 C24 1.4655 . ?
C15 C16 1.4241 . ?
C16 C17 1.3628 . ?
C17 C18 1.5049 . ?
C17 C25 1.4223 . ?
C19 C20 1.5482 . ?
C20 C25 1.4027 . ?
C22 C23 1.3718 . ?
C23 C24 1.4048 . ?
C23 C26 1.5156 . ?
C24 C25 1.3633 . ?
C27 C28 1.3856 . ?
C27 C31 1.3975 . ?
C29 C30 1.4100 . ?
C30 C31 1.4436 . ?
C32 C33 1.4660 . ?
C33 C34 1.3477 . ?
C33 C38 1.3646 . ?
C34 C35 1.3883 . ?
C35 C36 1.4218 . ?
C35 C90 1.4497 . ?
C36 C37 1.3577 . ?
C37 C38 1.3908 . ?
C37 C39 1.4451 . ?
C40 C41 1.4349 . ?
C41 C42 1.2925 . ?
C42 C43 1.3769 . ?
C43 C44 1.3553 . ?
C45 C46 1.5006 . ?
C46 C47 1.3794 . ?
C46 C56 1.4020 . ?
C47 C48 1.3914 . ?
C48 C49 1.3828 . ?
C49 C50 1.4573 . ?
C49 C57 1.4218 . ?
C51 C52 1.4770 . ?
C52 C53 1.3996 . ?
C52 C57 1.3870 . ?
C53 C54 1.3779 . ?
C54 C55 1.3832 . ?
C55 C56 1.4002 . ?
C55 C58 1.4565 . ?
C56 C57 1.4525 . ?
C59 C60 1.3745 . ?
C59 C63 1.2973 . ?
C60 C61 1.4054 . ?
C61 C62 1.3972 . ?
C66 C67 1.3267 . ?
C67 C68 1.4168 . ?
C68 C69 1.3926 . ?
C69 C70 1.3893 . ?
C71 C72 1.4801 . ?
C72 C73 1.3967 . ?
C72 C82 1.3929 . ?
C73 C74 1.3767 . ?
C74 C75 1.3790 . ?
C75 C76 1.4980 . ?
C75 C83 1.4228 . ?
C77 C78 1.4677 . ?
C78 C79 1.3915 . ?
C78 C83 1.4015 . ?
C79 C80 1.3761 . ?
C80 C81 1.3720 . ?
C81 C82 1.4028 . ?
C81 C84 1.4835 . ?
C82 C83 1.4169 . ?
C85 C86 1.3924 . ?
C85 C89 1.3538 . ?
C87 C88 1.3227 . ?
C88 C89 1.4185 . ?
Br11 Br13 2.7569 2_776 ?
O1S C1S 1.2291 . ?
O2S C1S 1.4050 . ?
O2S C9S 1.3632 . ?
O3S C3S 1.3566 . ?
O4S C7S 1.3773 . ?
C1S C2S 1.4021 . ?
C2S C3S 1.3433 . ?
C3S C4S 1.4706 . ?
C4S C5S 1.4409 . ?
C4S C9S 1.3507 . ?
C5S C6S 1.3191 . ?
C6S C7S 1.4253 . ?
C7S C8S 1.3711 . ?
C8S C9S 1.3764 . ?
O10S C10S 1.2133 . ?
O11S C10S 1.3616 . ?
O11S C18S 1.3786 . ?
O12S C12S 1.3064 . ?
O13S C16S 1.3663 . ?
C10S C11S 1.4264 . ?
C11S C12S 1.3592 . ?
C12S C13S 1.4095 . ?
C13S C14S 1.4000 . ?
C13S C18S 1.4117 . ?
C14S C15S 1.3850 . ?
C15S C16S 1.4191 . ?
C16S C17S 1.3916 . ?
C17S C18S 1.3719 . ?
O13 C176 1.1893 . ?
O14 C163 1.1775 . ?
O15 C169 1.2181 . ?
O16 C168 1.2724 . ?
O17 C107 1.2057 . ?
O18 C103 1.1813 . ?
O19 C111 1.2687 . ?
O20 C112 1.1824 . ?
O21 C140 1.2359 . ?
O22 C142 1.2227 . ?
O23 C150 1.1998 . ?
O24 C149 1.1949 . ?
N13 C178 1.3381 . ?
N13 C181 1.3291 . ?
N13 C182 1.4874 . ?
N14 C120 1.3589 . ?
N14 C121 1.3193 . ?
N14 C122 1.4950 . ?
N15 C129 1.4914 . ?
N15 C130 1.3087 . ?
N15 C134 1.3538 . ?
N16 C133 1.4333 . ?
N16 C149 1.4334 . ?
N16 C150 1.4028 . ?
N17 C111 1.4141 . ?
N17 C112 1.4136 . ?
N17 C117 1.4600 . ?
N18 C168 1.3582 . ?
N18 C169 1.4021 . ?
N18 C177 1.4292 . ?
N19 C161 1.4142 . ?
N19 C163 1.4354 . ?
N19 C176 1.3941 . ?
N20 C101 1.4335 . ?
N20 C103 1.4358 . ?
N20 C107 1.3748 . ?
N21 C140 1.3595 . ?
N21 C142 1.4150 . ?
N21 C151 1.4519 . ?
N22 C152 1.3102 . ?
N22 C155 1.3493 . ?
N22 C156 1.5466 . ?
N23 C157 1.4727 . ?
N23 C158 1.2900 . ?
N23 C162 1.3807 . ?
N24 C97 1.4424 . ?
N24 C98 1.3787 . ?
N24 C102 1.3715 . ?
C91 C92 1.3818 . ?
C91 C96 1.4150 . ?
C91 C97 1.4886 . ?
C92 C93 1.3852 . ?
C93 C94 1.3619 . ?
C93 C156 1.4940 . ?
C94 C95 1.3772 . ?
C95 C96 1.3953 . ?
C95 C157 1.5300 . ?
C98 C99 1.3408 . ?
C99 C100 1.3898 . ?
C100 C101 1.3931 . ?
C101 C102 1.3839 . ?
C103 C104 1.5129 . ?
C104 C105 1.4229 . ?
C104 C116 1.3534 . ?
C105 C106 1.4132 . ?
C105 C114 1.4319 . ?
C106 C107 1.4424 . ?
C106 C108 1.4048 . ?
C108 C109 1.3797 . ?
C109 C110 1.4336 . ?
C110 C111 1.4563 . ?
C110 C114 1.3471 . ?
C112 C113 1.5047 . ?
C113 C114 1.4047 . ?
C113 C115 1.3493 . ?
C115 C116 1.3959 . ?
C117 C118 1.3389 . ?
C117 C121 1.3873 . ?
C118 C119 1.3642 . ?
C119 C120 1.3354 . ?
C122 C123 1.5195 . ?
C123 C124 1.3897 . ?
C123 C128 1.3769 . ?
C124 C125 1.3677 . ?
C125 C126 1.3674 . ?
C125 C182 1.5213 . ?
C126 C127 1.4050 . ?
C127 C128 1.4001 . ?
C127 C129 1.5126 . ?
C130 C131 1.3452 . ?
C131 C132 1.3682 . ?
C132 C133 1.3591 . ?
C133 C134 1.3465 . ?
C136 C137 1.3787 . ?
C136 C147 1.4265 . ?
C136 C150 1.4718 . ?
C137 C138 1.4396 . ?
C138 C139 1.3693 . ?
C139 C140 1.4896 . ?
C139 C148 1.4321 . ?
C142 C143 1.5087 . ?
C143 C144 1.3411 . ?
C143 C148 1.3950 . ?
C144 C145 1.4242 . ?
C145 C146 1.3086 . ?
C146 C147 1.4421 . ?
C146 C149 1.4880 . ?
C147 C148 1.4211 . ?
C151 C152 1.3165 . ?
C151 C153 1.3727 . ?
C153 C154 1.4087 . ?
C154 C155 1.3573 . ?
C158 C159 1.4345 . ?
C159 C160 1.3441 . ?
C160 C161 1.3899 . ?
C161 C162 1.3603 . ?
C163 C164 1.4922 . ?
C164 C165 1.3548 . ?
C164 C172 1.3993 . ?
C165 C166 1.4075 . ?
C166 C167 1.3705 . ?
C167 C168 1.4639 . ?
C167 C171 1.4103 . ?
C169 C170 1.5016 . ?
C170 C171 1.4065 . ?
C170 C175 1.3459 . ?
C171 C172 1.4242 . ?
C172 C173 1.4326 . ?
C173 C174 1.3577 . ?
C173 C176 1.4654 . ?
C174 C175 1.3824 . ?
C177 C178 1.3693 . ?
C177 C179 1.4056 . ?
C179 C180 1.3512 . ?
C180 C181 1.3807 . ?
O20S C20S 1.5102 . ?
O20S C28S 1.3860 . ?
O21S C20S 1.2281 . ?
O22S C22S 1.3796 . ?
O23S C26S 1.4871 . ?
C20S C21S 1.2500 . ?
C21S C22S 1.2467 . ?
C22S C23S 1.5871 . ?
C27S C26S 1.3900 . ?
C27S C28S 1.3900 . ?
C26S C25S 1.3900 . ?
C25S C24S 1.3900 . ?
C24S C23S 1.3900 . ?
C23S C28S 1.3900 . ?
O30S C30S 1.3601 . ?
O30S C38S 1.3659 . ?
O31S C30S 1.2081 . ?
O32S C32S 1.3267 . ?
O33S C36S 1.3812 . ?
C30S C31S 1.4712 . ?
C31S C32S 1.3787 . ?
C32S C33S 1.4890 . ?
C33S C34S 1.3622 . ?
C33S C38S 1.3950 . ?
C34S C35S 1.3762 . ?
C35S C36S 1.4154 . ?
C36S C37S 1.3383 . ?
C37S C38S 1.4121 . ?
O40S C40S 1.2121 . ?
O41S C46S 1.3538 . ?
O42S C44S 1.3431 . ?
C40S C41S 1.5035 . ?
C40S C47S 1.4018 . ?
C41S C42S 1.4365 . ?
C41S C46S 1.3502 . ?
C42S C43S 1.3454 . ?
C43S C44S 1.4087 . ?
C44S C45S 1.4054 . ?
C45S C46S 1.3708 . ?
O50S C50S 1.3039 . ?
O52S C52S 1.3276 . ?
O53S C56S 1.4989 . ?
C52S C51S 1.3415 . ?
C52S C53S 1.3415 . ?
O51S C50S 1.3417 . ?
O51S C58S 1.3413 . ?
C50S C51S 1.3413 . ?
C53S C54S 1.3412 . ?
C53S C58S 1.3413 . ?
C54S C55S 1.3413 . ?
C55S C56S 1.3410 . ?
C56S C57S 1.3415 . ?
C57S C58S 1.3413 . ?

loop_
_smtbx_masks_void_nr
_smtbx_masks_void_average_x
_smtbx_masks_void_average_y
_smtbx_masks_void_average_z
_smtbx_masks_void_volume
_smtbx_masks_void_count_electrons
_smtbx_masks_void_content
1 -0.056 -0.773 -0.087 5340.7 866.5 ?
2 0.046 0.024 0.800 0.0 0.0 ?
3 0.046 0.944 0.859 0.0 0.0 ?
4 0.046 0.976 0.170 0.0 0.0 ?
5 0.046 0.984 0.156 0.0 0.0 ?
6 0.056 0.016 0.800 0.0 0.0 ?
7 0.056 0.984 0.148 0.0 0.0 ?
8 0.065 0.136 0.615 0.0 0.0 ?
9 0.065 0.992 0.163 0.0 0.0 ?
10 0.074 0.136 0.630 0.0 0.0 ?
11 0.074 0.992 0.185 0.0 0.0 ?
12 0.083 0.256 0.585 0.0 0.0 ?
13 0.093 0.152 0.648 0.0 0.0 ?
14 0.093 0.568 0.037 0.0 0.0 ?
15 0.102 0.048 0.104 0.0 0.0 ?
16 0.111 0.048 0.119 0.0 0.0 ?
17 0.111 0.488 0.119 0.0 0.0 ?
18 0.111 0.496 0.126 0.0 0.0 ?
19 0.111 0.536 0.393 0.0 0.0 ?
20 0.120 0.304 0.600 0.0 0.0 ?
21 0.120 0.416 0.704 0.0 0.0 ?
22 0.120 0.976 0.556 0.0 0.0 ?
23 0.130 0.992 0.133 0.0 0.0 ?
24 0.139 0.968 0.578 0.0 0.0 ?
25 0.148 0.304 0.644 0.0 0.0 ?
26 0.148 0.312 0.637 0.0 0.0 ?
27 0.157 0.248 0.452 0.0 0.0 ?
28 0.157 0.312 0.644 0.0 0.0 ?
29 0.157 0.408 0.163 0.0 0.0 ?
30 0.185 0.960 0.644 0.0 0.0 ?
31 0.194 0.416 0.378 0.0 0.0 ?
32 0.194 0.880 0.667 0.0 0.0 ?
33 0.213 0.432 0.385 0.0 0.0 ?
34 0.222 0.216 0.452 0.0 0.0 ?
35 0.222 0.944 0.867 0.0 0.0 ?
36 0.236 0.176 0.059 0.0 0.0 ?
37 0.241 0.872 0.141 0.0 0.0 ?
38 0.250 0.048 0.652 0.0 0.0 ?
39 0.259 0.320 0.604 0.0 0.0 ?
40 0.278 0.704 0.474 0.0 -0.0 ?
41 0.278 0.760 0.985 0.0 0.0 ?
42 0.287 0.000 0.793 0.0 0.0 ?
43 0.287 0.352 0.541 0.0 0.0 ?
44 0.287 0.848 0.541 0.0 0.0 ?
45 0.301 0.344 0.548 0.0 0.0 ?
46 0.296 0.512 0.807 0.0 0.0 ?
47 0.296 0.576 0.467 0.0 0.0 ?
48 0.296 0.720 0.452 0.0 0.0 ?
49 0.296 0.872 0.015 0.0 0.0 ?
50 0.315 0.056 0.496 0.0 0.0 ?
51 0.315 0.288 0.000 0.0 0.0 ?
52 0.315 0.488 0.541 0.0 0.0 ?
53 0.315 0.576 0.474 0.0 0.0 ?
54 0.324 0.296 0.015 0.0 0.0 ?
55 0.324 0.568 0.474 0.0 0.0 ?
56 0.324 0.728 0.667 0.0 0.0 ?
57 0.333 0.296 0.022 0.0 0.0 ?
58 0.333 0.512 0.563 0.0 0.0 ?
59 0.333 0.728 0.674 0.0 0.0 ?
60 0.333 0.824 0.459 0.0 0.0 ?
61 0.333 0.832 0.467 0.0 0.0 ?
62 0.343 0.104 0.504 0.0 0.0 ?
63 0.343 0.208 0.296 0.0 0.0 ?
64 0.343 0.512 0.541 0.0 0.0 ?
65 0.343 0.824 0.467 0.0 0.0 ?
66 0.343 0.832 0.719 0.0 0.0 ?
67 0.352 0.936 0.652 0.0 0.0 ?
68 0.361 0.064 0.244 0.0 0.0 ?
69 0.375 0.008 0.533 0.0 0.0 ?
70 0.370 0.580 0.733 0.0 0.0 ?
71 0.370 0.720 0.793 0.0 0.0 ?
72 0.370 0.856 0.719 0.0 0.0 ?
73 0.370 0.864 0.363 0.0 0.0 ?
74 0.380 0.224 0.200 0.0 0.0 ?
75 0.380 0.384 0.881 0.0 -0.0 ?
76 0.380 0.480 0.985 0.0 0.0 ?
77 0.380 0.856 0.370 0.0 0.0 ?
78 0.394 0.008 0.541 0.0 0.0 ?
79 0.389 0.472 0.822 0.0 0.0 ?
80 0.389 0.480 0.993 0.0 0.0 ?
81 0.389 0.488 0.133 0.0 0.0 ?
82 0.389 0.488 0.800 0.0 0.0 ?
83 0.389 0.488 0.978 0.0 0.0 ?
84 0.389 0.496 0.126 0.0 0.0 ?
85 0.389 0.856 0.726 0.0 0.0 ?
86 0.389 0.872 0.370 0.0 0.0 ?
87 0.398 0.384 0.889 0.0 0.0 ?
88 0.398 0.480 0.822 0.0 0.0 ?
89 0.398 0.488 0.985 0.0 0.0 ?
90 0.398 0.496 0.133 0.0 0.0 ?
91 0.398 0.720 0.815 0.0 0.0 ?
92 0.407 0.376 0.059 0.0 0.0 ?
93 0.407 0.376 0.896 0.0 0.0 ?
94 0.407 0.504 0.793 0.0 0.0 ?
95 0.407 0.512 0.474 0.0 0.0 ?
96 0.407 0.512 0.785 0.0 0.0 ?
97 0.407 0.520 0.459 0.0 0.0 ?
98 0.407 0.520 0.644 0.0 0.0 ?
99 0.407 0.528 0.778 0.0 0.0 ?
100 0.417 0.216 0.504 0.0 0.0 ?
101 0.417 0.256 0.859 0.0 0.0 ?
102 0.417 0.512 0.489 0.0 0.0 ?
103 0.417 0.520 0.785 0.0 0.0 ?
104 0.417 0.672 0.859 0.0 0.0 ?
105 0.426 0.048 0.770 0.0 0.0 ?
106 0.426 0.192 0.844 0.0 0.0 ?
107 0.426 0.232 0.496 0.0 0.0 ?
108 0.426 0.328 0.926 0.0 0.0 ?
109 0.426 0.336 0.593 0.0 0.0 ?
110 0.426 0.504 0.807 0.0 0.0 ?
111 0.426 0.520 0.481 0.0 0.0 ?
112 0.426 0.520 0.793 0.0 0.0 ?
113 0.435 0.136 0.393 0.0 0.0 ?
114 0.435 0.144 0.867 0.0 0.0 ?
115 0.441 0.307 0.622 0.0 0.0 ?
116 0.438 0.326 0.613 0.0 0.0 ?
117 0.435 0.336 0.600 0.0 0.0 ?
118 0.435 0.400 0.696 0.0 0.0 ?
119 0.440 0.504 0.815 0.0 0.0 ?
120 0.435 0.528 0.481 0.0 0.0 ?
121 0.435 0.552 0.430 0.0 0.0 ?
122 0.435 0.840 0.756 0.0 0.0 ?
123 0.444 0.024 0.304 0.0 0.0 ?
124 0.444 0.080 0.756 0.0 0.0 ?
125 0.444 0.564 0.430 0.0 0.0 ?
126 0.444 0.608 0.237 0.0 0.0 ?
127 0.444 0.608 0.400 0.0 0.0 ?
128 0.444 0.696 0.852 0.0 0.0 ?
129 0.454 0.704 0.844 0.0 0.0 ?
130 0.444 0.928 0.200 0.0 0.0 ?
131 0.454 0.184 0.859 0.0 0.0 ?
132 0.454 0.456 0.519 0.0 0.0 ?
133 0.454 0.536 0.496 0.0 0.0 ?
134 0.454 0.536 0.526 0.0 0.0 ?
135 0.454 0.536 0.793 0.0 0.0 ?
136 0.454 0.848 0.756 0.0 0.0 ?
137 0.463 0.432 0.704 0.0 0.0 ?
138 0.463 0.496 0.156 0.0 0.0 ?
139 0.463 0.696 0.852 0.0 0.0 ?
140 0.463 0.864 0.400 0.0 0.0 ?
141 0.463 0.888 0.896 0.0 0.0 ?
142 0.463 0.936 0.207 0.0 0.0 ?
143 0.477 0.272 0.822 0.0 0.0 ?
144 0.472 0.400 0.059 0.0 0.0 ?
145 0.472 0.440 0.704 0.0 0.0 ?
146 0.472 0.504 0.156 0.0 0.0 ?
147 0.472 0.512 0.148 0.0 0.0 ?
148 0.477 0.640 0.748 0.0 0.0 ?
149 0.472 0.696 0.859 0.0 0.0 ?
150 0.472 0.704 0.852 0.0 0.0 ?
151 0.472 0.808 0.956 0.0 0.0 ?
152 0.472 0.928 0.215 0.0 0.0 ?
153 0.481 0.248 0.156 0.0 0.0 ?
154 0.481 0.256 0.504 0.0 0.0 ?
155 0.481 0.264 0.141 0.0 0.0 ?
156 0.481 0.272 0.889 0.0 0.0 ?
157 0.481 0.280 0.904 0.0 0.0 ?
158 0.491 0.360 0.252 0.0 0.0 ?
159 0.481 0.368 0.926 0.0 0.0 ?
160 0.481 0.384 0.919 0.0 0.0 ?
161 0.481 0.504 0.163 0.0 0.0 ?
162 0.481 0.512 0.156 0.0 0.0 ?
163 0.486 0.512 0.822 0.0 0.0 ?
164 0.481 0.520 0.148 0.0 0.0 ?
165 0.481 0.600 0.081 0.0 0.0 ?
166 0.486 0.640 0.393 0.0 0.0 ?
167 0.481 0.696 0.867 0.0 0.0 ?
168 0.481 0.800 0.963 0.0 0.0 ?
169 0.481 0.856 0.096 0.0 0.0 ?
170 0.481 0.880 0.911 0.0 0.0 ?
171 0.481 0.896 0.896 0.0 0.0 ?
172 0.491 0.280 0.141 0.0 0.0 ?
173 0.491 0.472 0.178 0.0 0.0 ?
174 0.491 0.512 0.163 0.0 0.0 ?
175 0.491 0.608 0.926 0.0 0.0 ?
176 0.495 0.808 0.963 0.0 0.0 ?
177 0.491 0.816 0.956 0.0 0.0 ?
178 0.491 0.936 0.215 0.0 0.0 ?
179 0.491 0.976 0.193 0.0 0.0 ?
180 0.500 0.080 0.104 0.0 0.0 ?
181 0.505 0.192 0.037 0.0 0.0 ?
182 0.500 0.276 0.148 0.0 0.0 ?
183 0.500 0.288 0.141 0.0 0.0 ?
184 0.500 0.392 0.919 0.0 0.0 ?
185 0.500 0.400 0.911 0.0 0.0 ?
186 0.500 0.472 0.185 0.0 0.0 ?
187 0.500 0.480 0.178 0.0 0.0 ?
188 0.500 0.520 0.822 0.0 0.0 ?
189 0.500 0.528 0.815 0.0 0.0 ?
190 0.500 0.600 0.089 0.0 0.0 ?
191 0.500 0.608 0.081 0.0 0.0 ?
192 0.509 0.640 0.748 0.0 0.0 ?
193 0.500 0.712 0.859 0.0 0.0 ?
194 0.500 0.724 0.852 0.0 0.0 ?
195 0.500 0.920 0.896 0.0 0.0 ?
196 0.509 0.024 0.807 0.0 0.0 ?
197 0.509 0.064 0.785 0.0 0.0 ?
198 0.509 0.184 0.044 0.0 0.0 ?
199 0.514 0.360 0.607 0.0 0.0 ?
200 0.509 0.392 0.074 0.0 0.0 ?
201 0.514 0.488 0.178 0.0 0.0 ?
202 0.509 0.488 0.837 0.0 0.0 ?
203 0.509 0.528 0.822 0.0 0.0 ?
204 0.509 0.720 0.859 0.0 0.0 ?
205 0.519 0.104 0.104 0.0 0.0 ?
206 0.519 0.120 0.089 0.0 0.0 ?
207 0.519 0.144 0.904 0.0 0.0 ?
208 0.519 0.200 0.037 0.0 0.0 ?
209 0.519 0.304 0.133 0.0 0.0 ?
210 0.523 0.360 0.252 0.0 0.0 ?
211 0.519 0.400 0.919 0.0 0.0 ?
212 0.519 0.480 0.852 0.0 0.0 ?
213 0.519 0.488 0.844 0.0 0.0 ?
214 0.519 0.496 0.837 0.0 0.0 ?
215 0.519 0.616 0.081 0.0 0.0 ?
216 0.519 0.632 0.074 0.0 0.0 ?
217 0.519 0.720 0.096 0.0 0.0 ?
218 0.519 0.728 0.111 0.0 0.0 ?
219 0.523 0.728 0.178 0.0 0.0 ?
220 0.519 0.736 0.859 0.0 0.0 ?
221 0.519 0.744 0.496 0.0 0.0 ?
222 0.519 0.752 0.844 0.0 0.0 ?
223 0.528 0.072 0.785 0.0 0.0 ?
224 0.528 0.192 0.044 0.0 0.0 ?
225 0.528 0.296 0.148 0.0 0.0 ?
226 0.528 0.304 0.141 0.0 0.0 ?
227 0.528 0.488 0.852 0.0 0.0 ?
228 0.528 0.496 0.844 0.0 0.0 ?
229 0.528 0.560 0.296 0.0 0.0 ?
230 0.528 0.600 0.941 0.0 0.0 ?
231 0.537 0.064 0.793 0.0 0.0 ?
232 0.537 0.112 0.104 0.0 0.0 ?
233 0.537 0.136 0.600 0.0 0.0 ?
234 0.546 0.296 0.156 0.0 0.0 ?
235 0.537 0.304 0.148 0.0 0.0 ?
236 0.537 0.504 0.844 0.0 0.0 ?
237 0.537 0.568 0.296 0.0 0.0 ?
238 0.546 0.152 0.244 0.0 0.0 ?
239 0.546 0.464 0.207 0.0 0.0 ?
240 0.546 0.464 0.474 0.0 0.0 ?
241 0.546 0.464 0.504 0.0 0.0 ?
242 0.546 0.544 0.481 0.0 0.0 ?
243 0.559 0.693 0.378 0.0 0.0 ?
244 0.546 0.816 0.141 0.0 0.0 ?
245 0.556 0.072 0.800 0.0 0.0 ?
246 0.556 0.304 0.148 0.0 0.0 ?
247 0.556 0.392 0.600 0.0 0.0 ?
248 0.556 0.392 0.763 0.0 0.0 ?
249 0.556 0.436 0.570 0.0 0.0 ?
250 0.560 0.496 0.185 0.0 0.0 ?
251 0.562 0.674 0.387 0.0 0.0 ?
252 0.556 0.920 0.244 0.0 0.0 ?
253 0.556 0.976 0.696 0.0 0.0 ?
254 0.565 0.160 0.244 0.0 0.0 ?
255 0.565 0.448 0.570 0.0 0.0 ?
256 0.565 0.472 0.519 0.0 -0.0 ?
257 0.565 0.600 0.304 0.0 0.0 ?
258 0.565 0.664 0.400 0.0 0.0 ?
259 0.565 0.856 0.133 0.0 0.0 ?
260 0.565 0.864 0.607 0.0 0.0 ?
261 0.574 0.480 0.207 0.0 0.0 ?
262 0.574 0.480 0.519 0.0 0.0 ?
263 0.574 0.496 0.193 0.0 0.0 ?
264 0.574 0.664 0.407 0.0 0.0 ?
265 0.574 0.672 0.074 0.0 0.0 ?
266 0.574 0.768 0.504 0.0 0.0 ?
267 0.574 0.808 0.156 0.0 0.0 ?
268 0.574 0.952 0.230 0.0 0.0 ?
269 0.583 0.328 0.141 0.0 0.0 ?
270 0.583 0.480 0.215 0.0 0.0 ?
271 0.583 0.488 0.511 0.0 0.0 ?
272 0.583 0.744 0.141 0.0 0.0 ?
273 0.583 0.784 0.496 0.0 0.0 ?
274 0.593 0.472 0.222 0.0 0.0 ?
275 0.593 0.480 0.356 0.0 0.0 ?
276 0.593 0.480 0.541 0.0 0.0 ?
277 0.593 0.488 0.215 0.0 0.0 ?
278 0.593 0.488 0.526 0.0 0.0 ?
279 0.593 0.496 0.207 0.0 0.0 ?
280 0.593 0.624 0.104 0.0 0.0 ?
281 0.593 0.624 0.941 0.0 0.0 ?
282 0.602 0.280 0.185 0.0 0.0 ?
283 0.602 0.504 0.867 0.0 0.0 ?
284 0.602 0.512 0.015 0.0 0.0 ?
285 0.602 0.520 0.178 0.0 0.0 ?
286 0.602 0.616 0.111 0.0 0.0 ?
287 0.606 0.992 0.459 0.0 0.0 ?
288 0.611 0.128 0.630 0.0 0.0 ?
289 0.611 0.144 0.274 0.0 0.0 ?
290 0.611 0.504 0.874 0.0 0.0 ?
291 0.611 0.512 0.022 0.0 0.0 ?
292 0.611 0.512 0.200 0.0 0.0 ?
293 0.611 0.512 0.867 0.0 0.0 ?
294 0.611 0.520 0.007 0.0 0.0 ?
295 0.611 0.528 0.178 0.0 0.0 ?
296 0.620 0.144 0.630 0.0 0.0 ?
297 0.620 0.520 0.015 0.0 0.0 ?
298 0.620 0.616 0.119 0.0 -0.0 ?
299 0.620 0.776 0.800 0.0 0.0 ?
300 0.625 0.992 0.467 0.0 0.0 ?
301 0.630 0.136 0.637 0.0 0.0 ?
302 0.630 0.144 0.281 0.0 0.0 ?
303 0.630 0.280 0.207 0.0 0.0 ?
304 0.630 0.420 0.267 0.0 0.0 ?
305 0.639 0.936 0.756 0.0 0.0 ?
306 0.648 0.064 0.348 0.0 0.0 ?
307 0.657 0.168 0.281 0.0 0.0 ?
308 0.657 0.176 0.533 0.0 0.0 ?
309 0.657 0.488 0.459 0.0 0.0 ?
310 0.657 0.792 0.704 0.0 0.0 ?
311 0.657 0.896 0.496 0.0 0.0 ?
312 0.667 0.168 0.533 0.0 0.0 ?
313 0.667 0.176 0.541 0.0 0.0 ?
314 0.667 0.272 0.326 0.0 0.0 ?
315 0.667 0.488 0.437 0.0 0.0 ?
316 0.667 0.704 0.978 0.0 0.0 ?
317 0.676 0.272 0.333 0.0 0.0 ?
318 0.676 0.432 0.526 0.0 0.0 ?
319 0.676 0.704 0.985 0.0 0.0 ?
320 0.685 0.424 0.526 0.0 0.0 ?
321 0.685 0.512 0.459 0.0 0.0 ?
322 0.685 0.712 0.000 0.0 0.0 ?
323 0.685 0.944 0.504 0.0 0.0 ?
324 0.699 0.656 0.452 0.0 0.0 ?
325 0.704 0.128 0.985 0.0 0.0 ?
326 0.704 0.280 0.548 0.0 0.0 ?
327 0.704 0.424 0.533 0.0 0.0 ?
328 0.704 0.488 0.193 0.0 0.0 ?
329 0.713 0.000 0.207 0.0 0.0 ?
330 0.713 0.152 0.459 0.0 0.0 ?
331 0.713 0.648 0.459 0.0 0.0 ?
332 0.722 0.240 0.015 0.0 0.0 ?
333 0.722 0.296 0.526 0.0 -0.0 ?
334 0.741 0.680 0.396 0.0 0.0 ?
335 0.750 0.952 0.348 0.0 0.0 ?
336 0.759 0.128 0.859 0.0 0.0 ?
337 0.764 0.824 0.941 0.0 0.0 ?
338 0.778 0.056 0.133 0.0 0.0 ?
339 0.778 0.784 0.548 0.0 0.0 ?
340 0.787 0.568 0.615 0.0 0.0 ?
341 0.806 0.120 0.333 0.0 0.0 ?
342 0.806 0.584 0.622 0.0 0.0 ?
343 0.815 0.040 0.356 0.0 0.0 ?
344 0.843 0.592 0.837 0.0 0.0 ?
345 0.843 0.688 0.356 0.0 0.0 ?
346 0.843 0.752 0.548 0.0 0.0 ?
347 0.852 0.688 0.363 0.0 0.0 ?
348 0.852 0.696 0.356 0.0 0.0 ?
349 0.861 0.032 0.422 0.0 0.0 ?
350 0.870 0.008 0.867 0.0 0.0 ?
351 0.880 0.024 0.444 0.0 0.0 ?
352 0.880 0.584 0.296 0.0 0.0 ?
353 0.880 0.696 0.400 0.0 0.0 ?
354 0.889 0.464 0.607 0.0 0.0 ?
355 0.889 0.504 0.874 0.0 0.0 ?
356 0.889 0.512 0.881 0.0 0.0 ?
357 0.889 0.952 0.881 0.0 0.0 ?
358 0.898 0.952 0.896 0.0 0.0 ?
359 0.907 0.432 0.963 0.0 0.0 ?
360 0.907 0.848 0.352 0.0 0.0 ?
361 0.917 0.744 0.415 0.0 0.0 ?
362 0.926 0.008 0.815 0.0 0.0 ?
363 0.926 0.864 0.370 0.0 0.0 ?
364 0.935 0.008 0.837 0.0 0.0 ?
365 0.935 0.864 0.385 0.0 0.0 ?
366 0.944 0.016 0.852 0.0 0.0 ?
367 0.944 0.984 0.200 0.0 0.0 ?
368 0.954 0.016 0.844 0.0 0.0 ?
369 0.954 0.024 0.830 0.0 0.0 ?
370 0.954 0.056 0.141 0.0 0.0 ?
371 0.954 0.976 0.200 0.0 0.0 ?
